data_1554600
loop_
_publ_author_name
'Perc\'astegui, Edmundo G'
'Mosquera, Jes\'us'
'Ronson, Tanya K.'
'Plajer, Alex J.'
'Kieffer, Marion'
'Nitschke, Jonathan R.'

_publ_section_title
;
 Waterproof architectures through subcomponent self-assembly.
;
_journal_issue 7
_journal_name_full 'Chemical science'
_journal_page_first 2006
_journal_page_last 2018
_journal_paper_doi 10.1039/c8sc05085f
_journal_volume 10
_journal_year 2019
_chemical_formula_moiety
;
'C408 H264 Co8 N72 Zn6, 16(C1 F3 O3 S1), 16(C6 H6), 11.5(C2 H3 N), 5.75 (H2 O)'
;
_chemical_formula_sum 'C543 H406 Co8 F48 N83.5 O53.75 S16 Zn6'
_chemical_formula_weight 11249.11
_space_group_crystal_system tetragonal
_space_group_IT_number 85
_space_group_name_Hall '-P 4a'
_space_group_name_H-M_alt 'P 4/n :2'
_atom_sites_solution_hydrogens mixed
_audit_creation_method SHELXL-2016/6
_audit_update_record
;
2018-09-28 deposited with the CCDC.
2018-12-12 downloaded from the CCDC.
;
_cell_angle_alpha 90
_cell_angle_beta 90
_cell_angle_gamma 90
_cell_formula_units_Z 2
_cell_length_a 34.300(5)
_cell_length_b 34.300(5)
_cell_length_c 27.428(6)
_cell_measurement_reflns_used 52777
_cell_measurement_temperature 100(2)
_cell_measurement_theta_max 24.6318616223
_cell_measurement_theta_min 1.46961044914
_cell_volume 32269(10)
_computing_cell_refinement
;
DIALS 2theta refinement, DIALS 1.7.1-g93fc14f4-release
;
_computing_data_collection 'Diamond GDA'
_computing_data_reduction
;
aimless (Evans, P. R. and Murshudov, G. N., 2013)
ccp4 (Winn, M. D. et al., 2011)
DIALS 1.7.1-g93fc14f4-release
pointless (Evans, P., 2006)
XIA2 0.5.432-ga4ad5612-dials-1.7 (Winter, G., 2010)
;
_computing_structure_refinement 'SHELXL-2016/6 (Sheldrick, 2016)'
_computing_structure_solution 'SHELXT 2014/5 (Sheldrick, 2014)'
_diffrn_ambient_temperature 100(2)
_diffrn_detector 'Photon counting pixel array'
_diffrn_measured_fraction_theta_full 0.984
_diffrn_measured_fraction_theta_max 0.984
_diffrn_measurement_device 'Fixed \c 3-circle diffractometer'
_diffrn_measurement_device_type 'Fluid Film Devices'
_diffrn_measurement_method 'shutterless scans'
_diffrn_measurement_specimen_support 'MiTeGen MicroMount'
_diffrn_radiation_monochromator 'Silicon 111'
_diffrn_radiation_source 'Diamond Light Source Beamline I19-1'
_diffrn_radiation_type Synchrotron
_diffrn_radiation_wavelength 0.6889
_diffrn_reflns_av_R_equivalents 0.0341
_diffrn_reflns_av_unetI/netI 0.0288
_diffrn_reflns_Laue_measured_fraction_full 0.984
_diffrn_reflns_Laue_measured_fraction_max 0.984
_diffrn_reflns_limit_h_max 38
_diffrn_reflns_limit_h_min -38
_diffrn_reflns_limit_k_max 36
_diffrn_reflns_limit_k_min -36
_diffrn_reflns_limit_l_max 27
_diffrn_reflns_limit_l_min -30
_diffrn_reflns_number 130101
_diffrn_reflns_point_group_measured_fraction_full 0.984
_diffrn_reflns_point_group_measured_fraction_max 0.984
_diffrn_reflns_theta_full 22.502
_diffrn_reflns_theta_max 22.502
_diffrn_reflns_theta_min 0.720
_diffrn_standards_decay_% 0
_diffrn_standards_interval_count 0
_diffrn_standards_number 0
_exptl_absorpt_coefficient_mu 0.500
_exptl_absorpt_correction_T_max 1.0
_exptl_absorpt_correction_T_min 0.952391076963
_exptl_absorpt_correction_type empirical
_exptl_absorpt_process_details
;
CCP4 7.0.048: AIMLESS, version 0.5.32 : 29/03/17
Scaling & analysis of unmerged intensities, absorption correction using spherical harmonics
;
_exptl_crystal_colour brown
_exptl_crystal_density_diffrn 1.158
_exptl_crystal_description block
_exptl_crystal_F_000 11525
_exptl_crystal_size_max 0.050
_exptl_crystal_size_mid 0.050
_exptl_crystal_size_min 0.010
_refine_diff_density_max 1.678
_refine_diff_density_min -1.698
_refine_diff_density_rms 0.107
_refine_ls_extinction_method none
_refine_ls_goodness_of_fit_ref 1.078
_refine_ls_hydrogen_treatment mixed
_refine_ls_matrix_type full
_refine_ls_number_parameters 2077
_refine_ls_number_reflns 22840
_refine_ls_number_restraints 4280
_refine_ls_restrained_S_all 1.056
_refine_ls_R_factor_all 0.1197
_refine_ls_R_factor_gt 0.1019
_refine_ls_shift/su_max 0.012
_refine_ls_shift/su_mean 0.000
_refine_ls_structure_factor_coef Fsqd
_refine_ls_weighting_details 'w=1/[\s^2^(Fo^2^)+(0.2000P)^2^+35.0000P] where P=(Fo^2^+2Fc^2^)/3'
_refine_ls_weighting_scheme calc
_refine_ls_wR_factor_gt 0.3039
_refine_ls_wR_factor_ref 0.3215
_reflns_Friedel_coverage 0.000
_reflns_number_gt 16227
_reflns_number_total 22840
_reflns_threshold_expression 'I > 2\s(I)'
_cod_data_source_file c8sc05085f2.cif
_cod_data_source_block egp310_sq
_cod_original_cell_volume 32269(11)
_cod_original_sg_symbol_H-M 'P 4/n'
_cod_original_formula_sum 'C543 H406 Co8 F48 N83.50 O53.75 S16 Zn6'
_cod_database_code 1554600
_shelx_shelxl_version_number 2016/6
_shelx_space_group_comment
;
The symmetry employed for this shelxl refinement is uniquely defined
by the following loop, which should always be used as a source of
symmetry information in preference to the above space-group names.
They are only intended as comments.
;
_shelx_estimated_absorpt_t_min 0.975
_shelx_estimated_absorpt_t_max 0.995

loop_
_space_group_symop_operation_xyz
'x, y, z'
'-x+1/2, -y+1/2, z'
'-y+1/2, x, z'
'y, -x+1/2, z'
'-x, -y, -z'
'x-1/2, y-1/2, -z'
'y-1/2, -x, -z'
'-y, x-1/2, -z'

loop_
_atom_site_label
_atom_site_type_symbol
_atom_site_fract_x
_atom_site_fract_y
_atom_site_fract_z
_atom_site_U_iso_or_equiv
_atom_site_adp_type
_atom_site_occupancy
_atom_site_site_symmetry_order
_atom_site_calc_flag
_atom_site_refinement_flags_posn
_atom_site_refinement_flags_adp
_atom_site_refinement_flags_occupancy
_atom_site_disorder_assembly
_atom_site_disorder_group
Co1 Co 0.45549(2) 0.65477(3) 0.04896(3) 0.0802(3) Uani 1 1 d . . . . .
Co2 Co 0.85098(2) 0.45584(2) 0.59566(3) 0.0684(3) Uani 1 1 d . . . . .
Zn1 Zn 0.65133(2) 0.55220(2) 0.32164(2) 0.0726(3) Uani 1 1 d . . . . .
Zn2 Zn 0.750000 0.750000 0.59035(8) 0.0985(6) Uani 1 4 d S T P . .
Zn3 Zn 0.750000 0.750000 0.05604(8) 0.1014(6) Uani 1 4 d S T P . .
N1 N 0.89971(15) 0.42188(14) 0.5725(2) 0.0835(13) Uani 1 1 d . U . . .
N2 N 0.84227(13) 0.45210(11) 0.51856(18) 0.0656(11) Uani 1 1 d . U . . .
N3 N 0.8276(2) 0.45213(19) -0.0251(2) 0.1062(18) Uani 1 1 d . U . . .
N4 N 0.78659(14) 0.47710(14) 0.05128(18) 0.0772(12) Uani 1 1 d . U . . .
N5 N 0.39961(14) 0.67425(17) 0.0696(2) 0.0910(15) Uani 1 1 d . U . . .
N6 N 0.45553(14) 0.64531(15) 0.1263(2) 0.0791(13) Uani 1 1 d . U . . .
N7 N 0.46186(17) 0.63024(17) 0.66851(19) 0.0894(14) Uani 1 1 d . U . . .
N8 N 0.50780(12) 0.61402(12) 0.59298(17) 0.0659(11) Uani 1 1 d . U . . .
N9 N 0.44175(16) 0.59528(17) 0.0397(2) 0.0977(16) Uani 1 1 d . U . . .
N10 N 0.51189(14) 0.62865(15) 0.03930(18) 0.0777(12) Uani 1 1 d . U . . .
N11 N 0.81105(17) 0.41041(13) 0.6097(2) 0.0886(15) Uani 1 1 d . U . . .
N12 N 0.79734(13) 0.48689(11) 0.60907(16) 0.0639(10) Uani 1 1 d . U . . .
N13 N 0.70697(13) 0.53271(13) 0.31185(17) 0.0680(11) Uani 1 1 d . U . . .
N14 N 0.64621(12) 0.56291(13) 0.24889(17) 0.0667(11) Uani 1 1 d . U . . .
N15 N 0.60009(12) 0.58243(12) 0.33264(16) 0.0620(10) Uani 1 1 d . U . . .
N16 N 0.66068(12) 0.55278(11) 0.39563(16) 0.0598(10) Uani 1 1 d . U . . .
N17 N 0.69349(14) 0.76900(14) 0.04996(19) 0.0786(13) Uani 1 1 d . U . . .
N18 N 0.71647(11) 0.70059(11) 0.59600(16) 0.0583(10) Uani 1 1 d . U . . .
C1 C 0.9284(2) 0.4063(2) 0.5994(3) 0.101(2) Uani 1 1 d . U . . .
H1 H 0.926603 0.407149 0.633908 0.121 Uiso 1 1 calc R U . . .
C2 C 0.9613(2) 0.3886(2) 0.5774(3) 0.117(3) Uani 1 1 d . U . . .
H2 H 0.981603 0.378276 0.597122 0.140 Uiso 1 1 calc R U . . .
C3 C 0.9637(2) 0.3863(3) 0.5279(3) 0.127(3) Uani 1 1 d . U . . .
H3 H 0.985425 0.374094 0.512841 0.152 Uiso 1 1 calc R U . . .
C4 C 0.9347(2) 0.4017(2) 0.5002(3) 0.110(2) Uani 1 1 d . U . . .
H4 H 0.935954 0.400550 0.465587 0.132 Uiso 1 1 calc R U . . .
C5 C 0.90274(18) 0.41922(18) 0.5235(3) 0.0839(16) Uani 1 1 d . U . . .
C6 C 0.87074(18) 0.43586(16) 0.4961(2) 0.0783(15) Uani 1 1 d . U . . .
H6 H 0.870836 0.434752 0.461533 0.094 Uiso 1 1 calc R U . . .
C7 C 0.81293(15) 0.46979(14) 0.4890(2) 0.0631(12) Uani 1 1 d . U . . .
C8 C 0.77516(16) 0.45571(15) 0.4894(2) 0.0711(14) Uani 1 1 d . U . . .
H8 H 0.768578 0.434255 0.509686 0.085 Uiso 1 1 calc R U . . .
C9 C 0.74676(16) 0.47280(15) 0.4602(2) 0.0704(14) Uani 1 1 d . U . . .
H9 H 0.720897 0.462900 0.460340 0.084 Uiso 1 1 calc R U . . .
C10 C 0.75639(15) 0.50465(14) 0.4305(2) 0.0638(12) Uani 1 1 d . U . . .
C11 C 0.79376(15) 0.51887(15) 0.4315(2) 0.0651(12) Uani 1 1 d . U . . .
H11 H 0.800315 0.540820 0.411988 0.078 Uiso 1 1 calc R U . . .
C12 C 0.82215(15) 0.50162(15) 0.46043(19) 0.0645(12) Uani 1 1 d . U . . .
H12 H 0.847935 0.511732 0.460572 0.077 Uiso 1 1 calc R U . . .
C13 C 0.8490(3) 0.4395(3) -0.0621(3) 0.151(4) Uani 1 1 d . U . . .
H13 H 0.875232 0.431703 -0.056653 0.181 Uiso 1 1 calc R U . . .
C14 C 0.8335(5) 0.4375(5) -0.1083(4) 0.199(5) Uani 1 1 d . U . . .
H14 H 0.847880 0.425512 -0.133908 0.238 Uiso 1 1 calc R U . . .
C15 C 0.7988(5) 0.4522(6) -0.1171(4) 0.215(6) Uani 1 1 d . U . . .
H15 H 0.788926 0.452606 -0.149433 0.258 Uiso 1 1 calc R U . . .
C16 C 0.7757(3) 0.4676(4) -0.0779(3) 0.175(4) Uani 1 1 d . U . . .
H16 H 0.750607 0.478440 -0.083618 0.211 Uiso 1 1 calc R U . . .
C17 C 0.7911(3) 0.4660(3) -0.0328(3) 0.114(2) Uani 1 1 d . U . . .
C18 C 0.7707(2) 0.4788(2) 0.0106(3) 0.0959(19) Uani 1 1 d . U . . .
H18 H 0.744857 0.488670 0.008012 0.115 Uiso 1 1 calc R U . . .
C19 C 0.76636(17) 0.49059(17) 0.0942(2) 0.0727(14) Uani 1 1 d . U . . .
C20 C 0.76375(18) 0.53018(17) 0.1030(2) 0.0757(14) Uani 1 1 d . U . . .
H20 H 0.774619 0.548305 0.080583 0.091 Uiso 1 1 calc R U . . .
C21 C 0.74513(18) 0.54316(17) 0.1448(2) 0.0779(15) Uani 1 1 d . U . . .
H21 H 0.743494 0.570367 0.150884 0.093 Uiso 1 1 calc R U . . .
C22 C 0.72902(17) 0.51755(17) 0.1774(2) 0.0711(13) Uani 1 1 d . U . . .
C23 C 0.73238(18) 0.47834(18) 0.1681(2) 0.0795(15) Uani 1 1 d . U . . .
H23 H 0.721577 0.460245 0.190579 0.095 Uiso 1 1 calc R U . . .
C24 C 0.75118(18) 0.46437(17) 0.1266(2) 0.0792(15) Uani 1 1 d . U . . .
H24 H 0.753402 0.437140 0.120915 0.095 Uiso 1 1 calc R U . . .
C25 C 0.3721(2) 0.6902(2) 0.0413(3) 0.110(2) Uani 1 1 d . U . . .
H25 H 0.375846 0.691641 0.007002 0.132 Uiso 1 1 calc R U . . .
C26 C 0.3375(3) 0.7049(3) 0.0622(4) 0.137(3) Uani 1 1 d . U . . .
H26 H 0.318052 0.715508 0.041381 0.165 Uiso 1 1 calc R U . . .
C27 C 0.3311(3) 0.7044(4) 0.1098(5) 0.152(4) Uani 1 1 d . U . . .
H27 H 0.307952 0.714973 0.123288 0.182 Uiso 1 1 calc R U . . .
C28 C 0.3592(2) 0.6880(3) 0.1390(4) 0.136(3) Uani 1 1 d . U . . .
H28 H 0.355746 0.686949 0.173328 0.163 Uiso 1 1 calc R U . . .
C29 C 0.3927(2) 0.6730(2) 0.1176(3) 0.103(2) Uani 1 1 d . U . . .
C30 C 0.4249(2) 0.6567(2) 0.1468(3) 0.0955(19) Uani 1 1 d . U . . .
H30 H 0.422418 0.654851 0.181184 0.115 Uiso 1 1 calc R U . . .
C31 C 0.48664(15) 0.63177(17) 0.1575(2) 0.0718(14) Uani 1 1 d . U . . .
C32 C 0.49560(18) 0.59235(18) 0.1600(3) 0.0869(17) Uani 1 1 d . U . . .
H32 H 0.480700 0.573893 0.142159 0.104 Uiso 1 1 calc R U . . .
C33 C 0.52624(17) 0.58018(18) 0.1887(2) 0.0807(16) Uani 1 1 d . U . . .
H33 H 0.532182 0.553167 0.190621 0.097 Uiso 1 1 calc R U . . .
C34 C 0.54864(15) 0.60663(16) 0.2150(2) 0.0674(13) Uani 1 1 d . U . . .
C35 C 0.53926(16) 0.64579(16) 0.2115(2) 0.0722(14) Uani 1 1 d . U . . .
H35 H 0.554085 0.664325 0.229312 0.087 Uiso 1 1 calc R U . . .
C36 C 0.50844(17) 0.65870(18) 0.1822(2) 0.0745(15) Uani 1 1 d . U . . .
H36 H 0.502752 0.685717 0.179499 0.089 Uiso 1 1 calc R U . . .
C37 C 0.4369(3) 0.6370(3) 0.7052(3) 0.125(3) Uani 1 1 d . U . . .
H37 H 0.413977 0.651847 0.699774 0.150 Uiso 1 1 calc R U . . .
C38 C 0.4451(4) 0.6218(5) 0.7517(4) 0.176(4) Uani 1 1 d . U . . .
H38 H 0.427214 0.626533 0.777477 0.211 Uiso 1 1 calc R U . . .
C39 C 0.4774(5) 0.6009(5) 0.7607(4) 0.193(5) Uani 1 1 d . U . . .
H39 H 0.483554 0.592387 0.792785 0.232 Uiso 1 1 calc R U . . .
C40 C 0.5013(4) 0.5921(3) 0.7215(3) 0.161(4) Uani 1 1 d . U . . .
H40 H 0.522435 0.574570 0.725564 0.193 Uiso 1 1 calc R U . . .
C41 C 0.4944(3) 0.6087(2) 0.6768(2) 0.101(2) Uani 1 1 d . U . . .
C42 C 0.5185(2) 0.60111(19) 0.6346(2) 0.0867(16) Uani 1 1 d . U . . .
H42 H 0.542014 0.586690 0.637742 0.104 Uiso 1 1 calc R U . . .
C43 C 0.53089(14) 0.60554(14) 0.5504(2) 0.0616(12) Uani 1 1 d . U . . .
C44 C 0.56410(15) 0.62759(15) 0.5409(2) 0.0639(12) Uani 1 1 d . U . . .
H44 H 0.571894 0.647668 0.562668 0.077 Uiso 1 1 calc R U . . .
C45 C 0.58555(14) 0.61996(14) 0.4995(2) 0.0630(12) Uani 1 1 d . U . . .
H45 H 0.608206 0.635021 0.493031 0.076 Uiso 1 1 calc R U . . .
C46 C 0.57483(14) 0.59070(14) 0.46692(19) 0.0604(11) Uani 1 1 d . U . . .
C47 C 0.54122(16) 0.57018(16) 0.4776(2) 0.0728(14) Uani 1 1 d . U . . .
H47 H 0.532924 0.550337 0.455821 0.087 Uiso 1 1 calc R U . . .
C48 C 0.51939(16) 0.57734(16) 0.5186(2) 0.0739(14) Uani 1 1 d . U . . .
H48 H 0.496375 0.562716 0.524645 0.089 Uiso 1 1 calc R U . . .
C49 C 0.4062(2) 0.5789(3) 0.0390(4) 0.129(3) Uani 1 1 d . U . . .
H49 H 0.383860 0.595156 0.039492 0.155 Uiso 1 1 calc R U . . .
C50 C 0.4014(3) 0.5392(3) 0.0376(5) 0.152(4) Uani 1 1 d . U . . .
H50 H 0.375907 0.528450 0.036681 0.183 Uiso 1 1 calc R U . . .
C51 C 0.4325(3) 0.5157(3) 0.0376(4) 0.145(4) Uani 1 1 d . U . . .
H51 H 0.429286 0.488213 0.037402 0.174 Uiso 1 1 calc R U . . .
C52 C 0.4698(2) 0.5323(2) 0.0378(3) 0.117(3) Uani 1 1 d . U . . .
H52 H 0.492432 0.516268 0.037732 0.141 Uiso 1 1 calc R U . . .
C53 C 0.4730(2) 0.5716(2) 0.0383(3) 0.0936(18) Uani 1 1 d . U . . .
C54 C 0.51051(19) 0.59185(19) 0.0389(2) 0.0812(15) Uani 1 1 d . U . . .
H54 H 0.534025 0.577215 0.039021 0.097 Uiso 1 1 calc R U . . .
C55 C 0.54910(16) 0.64720(17) 0.0406(2) 0.0749(14) Uani 1 1 d . U . . .
C56 C 0.56141(18) 0.67042(18) 0.0020(2) 0.0799(15) Uani 1 1 d . U . . .
H56 H 0.545493 0.673346 -0.026064 0.096 Uiso 1 1 calc R U . . .
C57 C 0.59717(17) 0.68935(18) 0.0049(2) 0.0807(15) Uani 1 1 d . U . . .
H57 H 0.605346 0.705374 -0.021443 0.097 Uiso 1 1 calc R U . . .
C58 C 0.62142(17) 0.68539(17) 0.0456(2) 0.0792(15) Uani 1 1 d . U . . .
C59 C 0.57232(17) 0.64352(18) 0.0817(2) 0.0799(16) Uani 1 1 d . U . . .
H59 H 0.563631 0.628143 0.108365 0.096 Uiso 1 1 calc R U . . .
C60 C 0.60789(17) 0.66201(17) 0.0841(2) 0.0792(15) Uani 1 1 d . U . . .
H60 H 0.623602 0.658894 0.112317 0.095 Uiso 1 1 calc R U . . .
C61 C 0.8181(3) 0.37194(18) 0.6111(3) 0.114(2) Uani 1 1 d . U . . .
H61 H 0.843709 0.362834 0.604630 0.136 Uiso 1 1 calc R U . . .
C62 C 0.7888(3) 0.3448(2) 0.6217(4) 0.146(4) Uani 1 1 d . U . . .
H62 H 0.794890 0.317866 0.623807 0.175 Uiso 1 1 calc R U . . .
C63 C 0.7511(3) 0.3576(2) 0.6292(5) 0.151(4) Uani 1 1 d . U . . .
H63 H 0.730639 0.339562 0.635636 0.181 Uiso 1 1 calc R U . . .
C64 C 0.7438(3) 0.39709(19) 0.6272(4) 0.123(3) Uani 1 1 d . U . . .
H64 H 0.718163 0.406971 0.631560 0.147 Uiso 1 1 calc R U . . .
C65 C 0.7751(2) 0.42228(16) 0.6184(3) 0.0888(18) Uani 1 1 d . U . . .
C66 C 0.76863(18) 0.46507(15) 0.6171(2) 0.0782(16) Uani 1 1 d . U . . .
H66 H 0.743374 0.475687 0.622212 0.094 Uiso 1 1 calc R U . . .
C67 C 0.78997(14) 0.52809(13) 0.6065(2) 0.0583(11) Uani 1 1 d . U . . .
C68 C 0.77228(14) 0.54355(13) 0.5662(2) 0.0612(12) Uani 1 1 d . U . . .
H68 H 0.764179 0.526968 0.540360 0.073 Uiso 1 1 calc R U . . .
C69 C 0.76617(14) 0.58359(13) 0.5630(2) 0.0612(12) Uani 1 1 d . U . . .
H69 H 0.754219 0.594197 0.534734 0.073 Uiso 1 1 calc R U . . .
C70 C 0.77726(13) 0.60806(13) 0.6004(2) 0.0578(11) Uani 1 1 d . U . . .
C71 C 0.79570(15) 0.59219(14) 0.6399(2) 0.0655(13) Uani 1 1 d . U . . .
H71 H 0.804117 0.608854 0.665454 0.079 Uiso 1 1 calc R U . . .
C72 C 0.80252(16) 0.55215(14) 0.6437(2) 0.0668(13) Uani 1 1 d . U . . .
H72 H 0.815551 0.541686 0.671290 0.080 Uiso 1 1 calc R U . . .
C73 C 0.72585(15) 0.52211(14) 0.3971(2) 0.0649(12) Uani 1 1 d . U . . .
C74 C 0.73238(16) 0.51975(15) 0.3477(2) 0.0680(13) Uani 1 1 d . U . . .
C75 C 0.76631(19) 0.5028(2) 0.3241(2) 0.0843(17) Uani 1 1 d . U . . .
H75 H 0.788499 0.492059 0.339954 0.101 Uiso 1 1 calc R U . . .
C76 C 0.76047(18) 0.50506(18) 0.2762(2) 0.0833(16) Uani 1 1 d . U . . .
H76 H 0.777816 0.495948 0.251726 0.100 Uiso 1 1 calc R U . . .
C77 C 0.72362(16) 0.52355(16) 0.2678(2) 0.0712(13) Uani 1 1 d . U . . .
C78 C 0.70749(16) 0.53158(16) 0.2217(2) 0.0716(13) Uani 1 1 d . U . . .
C79 C 0.67211(17) 0.55049(16) 0.2130(2) 0.0703(13) Uani 1 1 d . U . . .
C80 C 0.65605(18) 0.55925(18) 0.1661(2) 0.0776(15) Uani 1 1 d . U . . .
H80 H 0.668058 0.554158 0.135507 0.093 Uiso 1 1 calc R U . . .
C81 C 0.62088(18) 0.57599(18) 0.1728(2) 0.0765(15) Uani 1 1 d . U . . .
H81 H 0.603528 0.584751 0.148181 0.092 Uiso 1 1 calc R U . . .
C82 C 0.61476(15) 0.57799(16) 0.2246(2) 0.0686(13) Uani 1 1 d . U . . .
C83 C 0.58073(15) 0.59295(15) 0.2476(2) 0.0660(12) Uani 1 1 d . U . . .
C84 C 0.57484(15) 0.59541(15) 0.2972(2) 0.0642(12) Uani 1 1 d . U . . .
C85 C 0.54032(16) 0.61057(17) 0.3204(2) 0.0717(14) Uani 1 1 d . U . . .
H85 H 0.518226 0.621136 0.304270 0.086 Uiso 1 1 calc R U . . .
C86 C 0.54477(15) 0.60719(16) 0.3690(2) 0.0704(13) Uani 1 1 d . U . . .
H86 H 0.526703 0.615053 0.393337 0.084 Uiso 1 1 calc R U . . .
C87 C 0.58215(14) 0.58938(14) 0.3769(2) 0.0627(12) Uani 1 1 d . U . . .
C88 C 0.59831(14) 0.58201(14) 0.42333(19) 0.0606(11) Uani 1 1 d . U . . .
C89 C 0.63569(14) 0.56601(13) 0.43134(19) 0.0583(11) Uani 1 1 d . U . . .
C90 C 0.65263(14) 0.55979(14) 0.4787(2) 0.0603(12) Uani 1 1 d . U . . .
H90 H 0.641261 0.566324 0.509183 0.072 Uiso 1 1 calc R U . . .
C91 C 0.68762(14) 0.54299(14) 0.4716(2) 0.0617(12) Uani 1 1 d . U . . .
H91 H 0.705602 0.535486 0.496211 0.074 Uiso 1 1 calc R U . . .
C92 C 0.69277(14) 0.53847(13) 0.41972(19) 0.0592(11) Uani 1 1 d . U . . .
C93 C 0.66017(17) 0.70495(18) 0.0482(2) 0.0793(15) Uani 1 1 d . U . . .
C94 C 0.66060(17) 0.74584(18) 0.0483(2) 0.0797(15) Uani 1 1 d . U . . .
C95 C 0.62709(18) 0.77050(18) 0.0474(3) 0.0896(18) Uani 1 1 d . U . . .
H95 H 0.600749 0.761956 0.046809 0.108 Uiso 1 1 calc R U . . .
C96 C 0.63888(18) 0.80742(19) 0.0476(3) 0.0892(18) Uani 1 1 d . U . . .
H96 H 0.622608 0.829826 0.046898 0.107 Uiso 1 1 calc R U . . .
C97 C 0.68081(17) 0.80722(17) 0.0491(2) 0.0779(15) Uani 1 1 d . U . . .
C98 C 0.76930(13) 0.65138(13) 0.5978(2) 0.0602(12) Uani 1 1 d . U . . .
C99 C 0.72973(14) 0.66275(13) 0.5966(2) 0.0606(12) Uani 1 1 d . U . . .
C100 C 0.69717(15) 0.63666(14) 0.5984(2) 0.0706(15) Uani 1 1 d . U . . .
H100 H 0.698310 0.608999 0.599576 0.085 Uiso 1 1 calc R U . . .
C101 C 0.66469(14) 0.65857(14) 0.5980(2) 0.0693(15) Uani 1 1 d . U . . .
H101 H 0.638608 0.649269 0.598194 0.083 Uiso 1 1 calc R U . . .
C102 C 0.67674(13) 0.69871(14) 0.5972(2) 0.0609(12) Uani 1 1 d . U . . .
C107 C 0.5228(4) 0.5099(4) 0.2949(4) 0.123(4) Uani 0.5 1 d G U P A 1
H107 H 0.540112 0.511419 0.267972 0.147 Uiso 0.5 1 calc R U P A 1
C108 C 0.4836(4) 0.5190(4) 0.2888(4) 0.137(4) Uani 0.5 1 d G U P A 1
H108 H 0.474125 0.526682 0.257748 0.165 Uiso 0.5 1 calc R U P A 1
C109 C 0.4582(3) 0.5167(4) 0.3283(5) 0.140(4) Uani 0.5 1 d G U P A 1
H109 H 0.431413 0.522910 0.324105 0.169 Uiso 0.5 1 calc R U P A 1
C110 C 0.4720(4) 0.5054(4) 0.3737(4) 0.128(4) Uani 0.5 1 d G U P A 1
H110 H 0.454688 0.503875 0.400686 0.154 Uiso 0.5 1 calc R U P A 1
C111 C 0.5112(4) 0.4963(5) 0.3798(4) 0.116(4) Uani 0.5 1 d G U P A 1
H111 H 0.520676 0.488611 0.410910 0.139 Uiso 0.5 1 calc R U P A 1
C112 C 0.5366(3) 0.4986(5) 0.3404(5) 0.118(4) Uani 0.5 1 d G U P A 1
H112 H 0.563388 0.492383 0.344554 0.142 Uiso 0.5 1 calc R U P A 1
C207 C 0.5238(14) 0.5029(18) 0.2786(19) 0.127(7) Uiso 0.125 1 d G U P B 2
H207 H 0.543900 0.507671 0.255446 0.152 Uiso 0.125 1 calc R U P B 2
C208 C 0.4864(16) 0.4936(16) 0.2628(15) 0.132(8) Uiso 0.125 1 d G U P B 2
H208 H 0.480990 0.492018 0.228875 0.158 Uiso 0.125 1 calc R U P B 2
C209 C 0.4571(13) 0.4867(17) 0.2966(19) 0.135(8) Uiso 0.125 1 d G U P B 2
H209 H 0.431528 0.480357 0.285794 0.162 Uiso 0.125 1 calc R U P B 2
C210 C 0.4651(15) 0.4891(17) 0.3462(17) 0.131(6) Uiso 0.125 1 d G U P B 2
H210 H 0.444976 0.484348 0.369285 0.157 Uiso 0.125 1 calc R U P B 2
C211 C 0.5024(17) 0.498(2) 0.3620(15) 0.122(6) Uiso 0.125 1 d G U P B 2
H211 H 0.507886 0.500002 0.395856 0.146 Uiso 0.125 1 calc R U P B 2
C212 C 0.5318(13) 0.505(2) 0.328(2) 0.118(6) Uiso 0.125 1 d G U P B 2
H212 H 0.557348 0.511663 0.338938 0.142 Uiso 0.125 1 calc R U P B 2
C113 C 0.1591(4) 0.5705(3) 0.7144(5) 0.130(5) Uani 0.5 1 d G U P C 1
H113 H 0.161219 0.542945 0.712777 0.157 Uiso 0.5 1 calc R U P C 1
C114 C 0.1912(3) 0.5928(3) 0.7278(4) 0.125(5) Uani 0.5 1 d G U P C 1
H114 H 0.215250 0.580498 0.735309 0.150 Uiso 0.5 1 calc R U P C 1
C115 C 0.1881(4) 0.6332(3) 0.7301(5) 0.144(6) Uani 0.5 1 d G U P C 1
H115 H 0.210039 0.648447 0.739258 0.173 Uiso 0.5 1 calc R U P C 1
C116 C 0.1529(5) 0.6513(3) 0.7191(5) 0.158(7) Uani 0.5 1 d G U P C 1
H116 H 0.150799 0.678843 0.720676 0.190 Uiso 0.5 1 calc R U P C 1
C117 C 0.1208(4) 0.6289(5) 0.7057(6) 0.186(8) Uani 0.5 1 d G U P C 1
H117 H 0.096768 0.641290 0.698144 0.223 Uiso 0.5 1 calc R U P C 1
C118 C 0.1239(3) 0.5886(5) 0.7033(6) 0.180(7) Uani 0.5 1 d G U P C 1
H118 H 0.101977 0.573341 0.694194 0.216 Uiso 0.5 1 calc R U P C 1
C119 C 0.7771(2) 0.6528(2) 0.1790(2) 0.104(3) Uani 0.647(3) 1 d G U P D 1
H119 H 0.784563 0.663614 0.148450 0.125 Uiso 0.647(3) 1 calc R U P D 1
C120 C 0.7379(2) 0.6499(2) 0.1911(3) 0.109(3) Uani 0.647(3) 1 d G U P D 1
H120 H 0.718524 0.658608 0.168920 0.131 Uiso 0.647(3) 1 calc R U P D 1
C121 C 0.7270(2) 0.6341(2) 0.2358(3) 0.115(3) Uani 0.647(3) 1 d G U P D 1
H121 H 0.700197 0.632055 0.244090 0.138 Uiso 0.647(3) 1 calc R U P D 1
C122 C 0.7554(3) 0.6213(2) 0.2683(2) 0.114(3) Uani 0.647(3) 1 d G U P D 1
H122 H 0.747910 0.610506 0.298790 0.137 Uiso 0.647(3) 1 calc R U P D 1
C123 C 0.7946(2) 0.6243(2) 0.2561(3) 0.109(3) Uani 0.647(3) 1 d G U P D 1
H123 H 0.813950 0.615511 0.278322 0.130 Uiso 0.647(3) 1 calc R U P D 1
C124 C 0.80547(19) 0.6400(3) 0.2115(3) 0.107(3) Uani 0.647(3) 1 d G U P D 1
H124 H 0.832277 0.642065 0.203152 0.129 Uiso 0.647(3) 1 calc R U P D 1
C220 C 0.7868(9) 0.6110(8) 0.2797(10) 0.118(7) Uiso 0.195(3) 1 d G U P E 2
H220 H 0.778704 0.593507 0.304639 0.142 Uiso 0.195(3) 1 calc R U P E 2
C221 C 0.8220(8) 0.6308(9) 0.2841(9) 0.125(8) Uiso 0.195(3) 1 d G U P E 2
H221 H 0.837926 0.626863 0.311968 0.150 Uiso 0.195(3) 1 calc R U P E 2
C222 C 0.8338(7) 0.6564(9) 0.2477(11) 0.119(6) Uiso 0.195(3) 1 d G U P E 2
H222 H 0.857812 0.669936 0.250660 0.143 Uiso 0.195(3) 1 calc R U P E 2
C223 C 0.8104(9) 0.6622(9) 0.2069(10) 0.117(5) Uiso 0.195(3) 1 d G U P E 2
H223 H 0.818478 0.679651 0.182022 0.140 Uiso 0.195(3) 1 calc R U P E 2
C224 C 0.7752(8) 0.6424(9) 0.2026(9) 0.113(5) Uiso 0.195(3) 1 d G U P E 2
H224 H 0.759256 0.646296 0.174692 0.136 Uiso 0.195(3) 1 calc R U P E 2
C219 C 0.7634(7) 0.6168(9) 0.2390(11) 0.112(5) Uiso 0.195(3) 1 d G U P E 2
H219 H 0.739369 0.603223 0.235999 0.134 Uiso 0.195(3) 1 calc R U P E 2
C319 C 0.8218(9) 0.6417(10) 0.2305(13) 0.108(6) Uiso 0.158(3) 1 d G U P F 3
H319 H 0.838989 0.627239 0.250741 0.130 Uiso 0.158(3) 1 calc R U P F 3
C320 C 0.7839(10) 0.6288(9) 0.2229(14) 0.108(4) Uiso 0.158(3) 1 d G U P F 3
H320 H 0.775118 0.605514 0.238064 0.129 Uiso 0.158(3) 1 calc R U P F 3
C321 C 0.7588(8) 0.6500(11) 0.1932(14) 0.111(5) Uiso 0.158(3) 1 d G U P F 3
H321 H 0.732886 0.641205 0.188095 0.133 Uiso 0.158(3) 1 calc R U P F 3
C322 C 0.7717(10) 0.6841(11) 0.1711(13) 0.120(6) Uiso 0.158(3) 1 d G U P F 3
H322 H 0.754522 0.698623 0.150803 0.143 Uiso 0.158(3) 1 calc R U P F 3
C323 C 0.8096(11) 0.6970(9) 0.1786(13) 0.123(8) Uiso 0.158(3) 1 d G U P F 3
H323 H 0.818393 0.720349 0.163480 0.147 Uiso 0.158(3) 1 calc R U P F 3
C324 C 0.8347(8) 0.6758(10) 0.2083(14) 0.118(7) Uiso 0.158(3) 1 d G U P F 3
H324 H 0.860626 0.684657 0.213449 0.141 Uiso 0.158(3) 1 calc R U P F 3
C125 C 0.68412(18) 0.6744(2) 0.4580(3) 0.121(3) Uani 0.75 1 d G U P G 1
H125 H 0.703759 0.667925 0.481042 0.145 Uiso 0.75 1 calc R U P G 1
C126 C 0.6585(2) 0.7049(2) 0.4675(2) 0.106(3) Uani 0.75 1 d G U P G 1
H126 H 0.660709 0.719286 0.497005 0.127 Uiso 0.75 1 calc R U P G 1
C127 C 0.62981(17) 0.71447(19) 0.4338(3) 0.104(2) Uani 0.75 1 d G U P G 1
H127 H 0.612333 0.735318 0.440290 0.125 Uiso 0.75 1 calc R U P G 1
C128 C 0.62665(18) 0.6935(2) 0.3906(2) 0.113(3) Uani 0.75 1 d G U P G 1
H128 H 0.607007 0.699990 0.367610 0.136 Uiso 0.75 1 calc R U P G 1
C129 C 0.6522(2) 0.6630(2) 0.3812(2) 0.129(3) Uani 0.75 1 d G U P G 1
H129 H 0.650056 0.648629 0.351646 0.154 Uiso 0.75 1 calc R U P G 1
C130 C 0.6810(2) 0.65345(18) 0.4148(3) 0.131(3) Uani 0.75 1 d G U P G 1
H130 H 0.698433 0.632596 0.408361 0.158 Uiso 0.75 1 calc R U P G 1
C131 C 0.7959(2) 0.3621(3) 0.4503(4) 0.169(5) Uani 0.75 1 d G U P . .
H131 H 0.771522 0.374220 0.444062 0.203 Uiso 0.75 1 calc R U P . .
C132 C 0.8267(3) 0.3670(3) 0.4178(4) 0.160(5) Uani 0.75 1 d G U P . .
H132 H 0.823269 0.382497 0.389439 0.192 Uiso 0.75 1 calc R U P . .
C133 C 0.8623(3) 0.3492(3) 0.4269(4) 0.144(4) Uani 0.75 1 d G U P . .
H133 H 0.883356 0.352597 0.404747 0.172 Uiso 0.75 1 calc R U P . .
C134 C 0.8673(2) 0.3266(3) 0.4685(4) 0.156(4) Uani 0.75 1 d G U P . .
H134 H 0.891695 0.314420 0.474678 0.187 Uiso 0.75 1 calc R U P . .
C135 C 0.8366(4) 0.3216(3) 0.5009(3) 0.166(5) Uani 0.75 1 d G U P . .
H135 H 0.839949 0.306143 0.529302 0.200 Uiso 0.75 1 calc R U P . .
C136 C 0.8009(3) 0.3394(3) 0.4918(4) 0.182(6) Uani 0.75 1 d G U P . .
H136 H 0.779862 0.336042 0.513995 0.218 Uiso 0.75 1 calc R U P . .
C137 C 0.7890(5) 0.2386(3) 0.6369(7) 0.150(5) Uani 0.75 1 d . U P . .
H137 H 0.815724 0.231511 0.638625 0.180 Uiso 0.75 1 calc R U P . .
C138 C 0.7668(4) 0.2450(4) 0.6752(7) 0.151(5) Uani 0.75 1 d . U P . .
H138 H 0.778509 0.241173 0.706219 0.181 Uiso 0.75 1 calc R U P . .
C139 C 0.7688(4) 0.2436(4) 0.5946(8) 0.161(5) Uani 0.75 1 d . U P . .
H139 H 0.781276 0.238089 0.564442 0.193 Uiso 0.75 1 calc R U P . .
S1A S 0.6550(5) 0.4771(5) 0.6104(6) 0.096(3) Uani 0.3 1 d D U P H 1
O1A O 0.6777(4) 0.4602(5) 0.6509(6) 0.082(4) Uiso 0.3 1 d D U P H 1
O2A O 0.6787(6) 0.4866(7) 0.5705(7) 0.120(7) Uiso 0.3 1 d D U P H 1
O3A O 0.6153(6) 0.4666(7) 0.6049(9) 0.136(7) Uiso 0.3 1 d D U P H 1
C1A C 0.6513(6) 0.5311(5) 0.6351(7) 0.122(6) Uiso 0.3 1 d D U P H 1
F1A F 0.6336(6) 0.5541(5) 0.6035(6) 0.127(5) Uiso 0.3 1 d D U P H 1
F2A F 0.6308(4) 0.5309(4) 0.6749(5) 0.103(4) Uiso 0.3 1 d D U P H 1
F3A F 0.6877(5) 0.5413(5) 0.6422(7) 0.140(6) Uiso 0.3 1 d D U P H 1
S1H S 0.6549(5) 0.4731(5) 0.6174(7) 0.105(4) Uani 0.3 1 d D U P I 2
O1H O 0.6759(4) 0.4686(5) 0.5712(5) 0.077(4) Uiso 0.3 1 d D U P I 2
O2H O 0.6701(7) 0.4790(7) 0.6628(7) 0.144(7) Uiso 0.3 1 d D U P I 2
O3H O 0.6187(4) 0.4505(5) 0.6166(7) 0.087(4) Uiso 0.3 1 d D U P I 2
C1H C 0.6293(6) 0.5274(6) 0.6118(7) 0.116(6) Uiso 0.3 1 d D U P I 2
F1H F 0.6095(6) 0.5305(6) 0.6541(7) 0.157(6) Uiso 0.3 1 d D U P I 2
F2H F 0.6048(5) 0.5246(5) 0.5759(6) 0.135(6) Uiso 0.3 1 d D U P I 2
F3H F 0.6619(6) 0.5469(6) 0.6047(7) 0.150(6) Uiso 0.3 1 d D U P I 2
S1M S 0.6574(7) 0.5113(8) 0.6019(8) 0.136(5) Uiso 0.1 1 d D U P J 3
O2M O 0.6198(10) 0.5311(13) 0.5918(17) 0.090(10) Uiso 0.1 1 d D U P J 3
O1M O 0.6852(11) 0.5362(11) 0.6166(16) 0.086(10) Uiso 0.1 1 d D U P J 3
C1M C 0.6440(10) 0.4750(9) 0.6571(11) 0.083(7) Uiso 0.1 1 d D U P J 3
O3M O 0.6679(16) 0.4837(14) 0.5649(15) 0.106(12) Uiso 0.1 1 d D U P J 3
F2M F 0.6306(14) 0.4934(13) 0.6957(13) 0.145(13) Uiso 0.1 1 d D U P J 3
F1M F 0.6749(11) 0.4547(13) 0.6704(16) 0.122(11) Uiso 0.1 1 d D U P J 3
F3M F 0.6164(12) 0.4517(12) 0.6396(16) 0.124(11) Uiso 0.1 1 d D U P J 3
S1B S 0.6979(2) 0.4013(3) 0.0072(4) 0.096(2) Uani 0.3 1 d D U P K 1
O2B O 0.6859(7) 0.4393(5) 0.0046(11) 0.127(7) Uiso 0.3 1 d D U P K 1
F2B F 0.6431(5) 0.3703(6) 0.0680(8) 0.141(6) Uiso 0.3 1 d D U P K 1
F1B F 0.6891(8) 0.3308(6) 0.0613(10) 0.197(9) Uiso 0.3 1 d D U P K 1
O1B O 0.7394(5) 0.3989(6) 0.0096(9) 0.125(5) Uiso 0.3 1 d D U P K 1
O3B O 0.6803(7) 0.3781(6) -0.0319(8) 0.137(6) Uiso 0.3 1 d D U P K 1
C1B C 0.6816(6) 0.3678(7) 0.0637(7) 0.135(6) Uiso 0.3 1 d D U P K 1
F3B F 0.6975(6) 0.3790(7) 0.1050(7) 0.164(6) Uiso 0.3 1 d D U P K 1
S1G S 0.6767(8) 0.3892(8) 0.0670(9) 0.138(4) Uani 0.1 1 d D U P L 2
C1G C 0.6908(12) 0.3989(11) -0.0072(11) 0.121(6) Uiso 0.1 1 d D U P L 2
O3G O 0.6531(15) 0.3556(13) 0.0588(19) 0.129(11) Uiso 0.1 1 d D U P L 2
O1G O 0.7154(11) 0.3774(16) 0.0828(18) 0.129(10) Uiso 0.1 1 d D U P L 2
O2G O 0.6620(16) 0.4258(12) 0.0770(18) 0.152(12) Uiso 0.1 1 d D U P L 2
F1G F 0.7187(13) 0.3745(13) -0.0185(15) 0.128(8) Uiso 0.1 1 d D U P L 2
F2G F 0.6975(16) 0.4356(11) -0.0153(17) 0.111(10) Uiso 0.1 1 d D U P L 2
F3G F 0.6598(14) 0.3902(16) -0.0338(15) 0.155(10) Uiso 0.1 1 d D U P L 2
S1J S 0.7028(4) 0.4028(4) -0.0291(5) 0.134(4) Uiso 0.2 1 d D U P M 3
C1J C 0.6903(7) 0.3770(7) 0.0367(8) 0.125(5) Uiso 0.2 1 d D U P M 3
O3J O 0.7446(6) 0.3960(8) -0.0299(11) 0.112(7) Uiso 0.2 1 d D U P M 3
O1J O 0.6892(8) 0.4404(6) -0.0242(11) 0.103(8) Uiso 0.2 1 d D U P M 3
O2J O 0.6818(8) 0.3812(7) -0.0641(9) 0.107(7) Uiso 0.2 1 d D U P M 3
F1J F 0.6976(7) 0.3397(6) 0.0376(9) 0.115(7) Uiso 0.2 1 d D U P M 3
F2J F 0.7115(8) 0.3968(7) 0.0692(9) 0.127(6) Uiso 0.2 1 d D U P M 3
F3J F 0.6519(6) 0.3810(7) 0.0406(10) 0.116(6) Uiso 0.2 1 d D U P M 3
S1N S 0.6926(8) 0.3888(8) 0.0359(9) 0.122(5) Uiso 0.1 1 d D U P N 4
F2N F 0.6545(12) 0.3535(12) 0.1151(14) 0.127(10) Uiso 0.1 1 d D U P N 4
C1N C 0.6800(11) 0.3816(12) 0.1089(11) 0.143(9) Uiso 0.1 1 d D U P N 4
O2N O 0.7287(12) 0.4103(15) 0.0406(18) 0.111(9) Uiso 0.1 1 d D U P N 4
O1N O 0.6592(13) 0.4082(16) 0.0193(17) 0.140(8) Uiso 0.1 1 d D U P N 4
F1N F 0.6630(17) 0.4132(13) 0.1269(17) 0.191(14) Uiso 0.1 1 d D U P N 4
O3N O 0.6994(16) 0.3507(11) 0.0178(18) 0.127(9) Uiso 0.1 1 d D U P N 4
F3N F 0.7071(13) 0.3706(17) 0.1404(15) 0.171(17) Uiso 0.1 1 d D U P N 4
S1P S 0.6967(4) 0.4008(4) 0.0159(5) 0.140(3) Uani 0.25 1 d D U P O 5
C1P C 0.7193(7) 0.3740(6) -0.0421(7) 0.115(6) Uiso 0.25 1 d D U P O 5
F1P F 0.7286(6) 0.3377(5) -0.0289(7) 0.138(6) Uiso 0.25 1 d D U P O 5
O3P O 0.7291(6) 0.3941(7) 0.0486(9) 0.109(6) Uiso 0.25 1 d D U P O 5
O2P O 0.6838(8) 0.4378(6) 0.0263(10) 0.130(8) Uiso 0.25 1 d D U P O 5
O1P O 0.6627(6) 0.3730(6) 0.0205(8) 0.114(6) Uiso 0.25 1 d D U P O 5
F2P F 0.6954(7) 0.3704(8) -0.0795(8) 0.167(9) Uiso 0.25 1 d D U P O 5
F3P F 0.7514(6) 0.3897(6) -0.0570(8) 0.144(7) Uiso 0.25 1 d D U P O 5
S1D S 0.3145(2) 0.6008(2) 0.6999(3) 0.0851(19) Uani 0.25 1 d D U P P 1
O1D O 0.2860(6) 0.6246(7) 0.7255(9) 0.129(7) Uiso 0.25 1 d D U P P 1
O3D O 0.3139(6) 0.5602(5) 0.7181(8) 0.111(5) Uiso 0.25 1 d D U P P 1
O2D O 0.3523(4) 0.6124(5) 0.6876(7) 0.080(5) Uiso 0.25 1 d D U P P 1
C1D C 0.2888(6) 0.5942(7) 0.6353(7) 0.116(6) Uiso 0.25 1 d D U P P 1
F1D F 0.3107(6) 0.5653(6) 0.6185(8) 0.140(7) Uiso 0.25 1 d D U P P 1
F3D F 0.2522(4) 0.5860(5) 0.6405(6) 0.108(5) Uiso 0.25 1 d D U P P 1
F2D F 0.2993(5) 0.6171(5) 0.6025(6) 0.108(5) Uiso 0.25 1 d D U P P 1
S1E S 0.3124(5) 0.6001(5) 0.6674(7) 0.120(3) Uani 0.15 1 d D U P Q 3
O1E O 0.2875(9) 0.6275(9) 0.6441(13) 0.121(9) Uiso 0.15 1 d D U P Q 3
O2E O 0.3529(8) 0.6080(11) 0.6510(14) 0.145(10) Uiso 0.15 1 d D U P Q 3
O3E O 0.3056(10) 0.5624(7) 0.6753(14) 0.117(8) Uiso 0.15 1 d D U P Q 3
C1E C 0.3238(9) 0.6257(9) 0.7359(9) 0.124(7) Uiso 0.15 1 d D U P Q 3
F2E F 0.3498(7) 0.6046(7) 0.7608(9) 0.107(7) Uiso 0.15 1 d D U P Q 3
F1E F 0.3407(12) 0.6602(9) 0.7291(14) 0.176(11) Uiso 0.15 1 d D U P Q 3
F3E F 0.2935(10) 0.6286(13) 0.7647(14) 0.188(11) Uiso 0.15 1 d D U P Q 3
S1K S 0.3026(5) 0.5958(5) 0.6419(6) 0.113(4) Uiso 0.15 1 d D U P R 4
O1K O 0.3155(8) 0.5589(6) 0.6440(12) 0.085(7) Uiso 0.15 1 d D U P R 4
C1K C 0.3157(8) 0.6176(9) 0.7107(9) 0.121(7) Uiso 0.15 1 d D U P R 4
O3K O 0.2919(7) 0.6290(6) 0.6185(9) 0.058(6) Uiso 0.15 1 d D U P R 4
O2K O 0.2585(8) 0.5842(12) 0.6605(16) 0.148(11) Uiso 0.15 1 d D U P R 4
F2K F 0.2974(11) 0.5973(11) 0.7454(11) 0.154(9) Uiso 0.15 1 d D U P R 4
F1K F 0.3540(7) 0.6184(10) 0.7140(12) 0.125(8) Uiso 0.15 1 d D U P R 4
F3K F 0.2986(12) 0.6521(10) 0.7119(14) 0.178(11) Uiso 0.15 1 d D U P R 4
S1L S 0.3213(9) 0.5976(8) 0.7196(10) 0.126(6) Uiso 0.1 1 d D U P S 2
C1L C 0.3274(12) 0.6289(11) 0.7841(12) 0.158(13) Uiso 0.1 1 d D U P S 2
F1L F 0.2924(13) 0.6334(17) 0.8048(18) 0.184(19) Uiso 0.1 1 d D U P S 2
O1L O 0.2802(10) 0.5904(16) 0.7208(18) 0.133(10) Uiso 0.1 1 d D U P S 2
O2L O 0.3383(16) 0.6247(14) 0.6862(15) 0.120(10) Uiso 0.1 1 d D U P S 2
O3L O 0.3447(15) 0.5640(12) 0.7277(19) 0.143(12) Uiso 0.1 1 d D U P S 2
F2L F 0.3488(17) 0.6117(16) 0.8183(16) 0.19(2) Uiso 0.1 1 d D U P S 2
F3L F 0.3445(14) 0.6634(11) 0.7768(17) 0.145(14) Uiso 0.1 1 d D U P S 2
S1C S 0.9247(3) 0.5165(3) -0.1034(3) 0.112(2) Uani 0.25 1 d D U P T 1
O2C O 0.9427(6) 0.5195(7) -0.0580(6) 0.091(5) Uiso 0.25 1 d D U P T 1
O1C O 0.9219(9) 0.4776(6) -0.1210(11) 0.131(8) Uiso 0.25 1 d D U P T 1
C1C C 0.9646(7) 0.5429(8) -0.1456(9) 0.162(8) Uiso 0.25 1 d D U P T 1
F1C F 1.0003(6) 0.5290(8) -0.1400(9) 0.158(8) Uiso 0.25 1 d D U P T 1
F2C F 0.9510(8) 0.5435(8) -0.1892(8) 0.167(8) Uiso 0.25 1 d D U P T 1
F3C F 0.9664(10) 0.5801(8) -0.1306(12) 0.236(12) Uiso 0.25 1 d D U P T 1
O3C O 0.8936(8) 0.5427(10) -0.1050(14) 0.188(10) Uiso 0.25 1 d D U P T 1
S1F S 0.9491(4) 0.4889(4) -0.1102(4) 0.147(3) Uani 0.25 1 d D U P U 2
O2F O 0.9454(8) 0.4947(9) -0.0605(7) 0.146(8) Uiso 0.25 1 d D U P U 2
O1F O 0.9249(7) 0.4605(7) -0.1335(9) 0.133(8) Uiso 0.25 1 d D U P U 2
F1F F 0.9254(9) 0.5473(8) -0.1713(9) 0.175(9) Uiso 0.25 1 d D U P U 2
C1F C 0.9178(8) 0.5376(7) -0.1267(10) 0.147(8) Uiso 0.25 1 d D U P U 2
O3F O 0.9864(7) 0.4954(11) -0.1323(13) 0.176(9) Uiso 0.25 1 d D U P U 2
F3F F 0.9282(10) 0.5668(8) -0.0989(11) 0.216(9) Uiso 0.25 1 d D U P U 2
F2F F 0.8842(7) 0.5247(9) -0.1090(12) 0.201(10) Uiso 0.25 1 d D U P U 2
S1I S 0.9789(7) 0.5131(8) -0.1482(9) 0.175(7) Uiso 0.15 1 d D U P V 3
O1I O 0.9970(11) 0.4829(11) -0.1141(14) 0.141(12) Uiso 0.15 1 d D U P V 3
C1I C 0.9272(8) 0.5205(10) -0.1134(12) 0.132(7) Uiso 0.15 1 d D U P V 3
O2I O 0.9763(11) 0.5011(11) -0.1933(11) 0.136(11) Uiso 0.15 1 d D U P V 3
O3I O 0.9977(13) 0.5497(11) -0.1366(18) 0.179(15) Uiso 0.15 1 d D U P V 3
F1I F 0.9065(11) 0.4883(11) -0.1183(16) 0.164(10) Uiso 0.15 1 d D U P V 3
F2I F 0.9314(11) 0.5305(11) -0.0675(11) 0.136(9) Uiso 0.15 1 d D U P V 3
F3I F 0.9074(11) 0.5489(11) -0.1356(16) 0.183(11) Uiso 0.15 1 d D U P V 3
O1W O 0.62704(18) 0.49176(17) 0.3122(2) 0.1014(16) Uani 0.875 1 d D U P W 1
H1W H 0.6041(11) 0.498(3) 0.321(4) 0.152 Uiso 0.875 1 d D U P X 1
H2W H 0.623(3) 0.477(3) 0.287(3) 0.152 Uiso 0.875 1 d D U P Y 1
N1S N 0.750000 0.750000 0.5058(6) 0.105(3) Uani 1 4 d S TU P . .
C1S C 0.750000 0.750000 0.4629(8) 0.112(5) Uani 1 4 d S TU P . .
C2S C 0.750000 0.750000 0.4104(7) 0.131(6) Uani 1 4 d S TU P . .
H2S1 H 0.723066 0.749556 0.398523 0.197 Uiso 0.25 1 d R U P . .
H2S2 H 0.763851 0.726896 0.398523 0.197 Uiso 0.25 1 d R U P . .
H2S3 H 0.763083 0.773547 0.398523 0.197 Uiso 0.25 1 d R U P . .
N2S N 0.750000 0.750000 0.1385(6) 0.082(3) Uani 0.75 4 d S TU P . .
C3S C 0.750000 0.750000 0.1809(8) 0.088(4) Uani 0.75 4 d S TU P . .
C4S C 0.750000 0.750000 0.2344(8) 0.109(6) Uani 0.75 4 d S TU P . .
H4S1 H 0.723064 0.750259 0.246354 0.163 Uiso 0.1875 1 d R U P . .
H4S2 H 0.763692 0.773198 0.246354 0.163 Uiso 0.1875 1 d R U P . .
H4S3 H 0.763244 0.726543 0.246354 0.163 Uiso 0.1875 1 d R U P . .
N3S N 0.750000 0.750000 0.6900(13) 0.069(9) Uiso 0.25 4 d DS U P . .
C5S C 0.750000 0.750000 0.7322(14) 0.17(3) Uiso 0.25 4 d DS U P . .
C6S C 0.750000 0.750000 0.7851(14) 0.15(3) Uiso 0.25 4 d DS U P . .
H6S1 H 0.741724 0.775635 0.797056 0.232 Uiso 0.0625 1 d R U P . .
H6S2 H 0.776338 0.744350 0.797056 0.232 Uiso 0.0625 1 d R U P . .
H6S3 H 0.731938 0.730016 0.797056 0.232 Uiso 0.0625 1 d R U P . .
O2W O 0.750000 0.750000 -0.047(2) 0.16(2) Uiso 0.25 4 d S . P . .
O3W O 0.5894(8) 0.4831(8) 0.2147(9) 0.130(7) Uiso 0.25 1 d . U P Z 1
N4S N 0.6832(7) 0.6198(7) 0.3239(8) 0.097(7) Uiso 0.25 1 d D U P A 2
C8S C 0.7174(12) 0.6875(9) 0.3278(15) 0.146(14) Uiso 0.25 1 d D U P A 2
H8S1 H 0.739752 0.686915 0.305628 0.220 Uiso 0.25 1 calc R U P A 2
H8S2 H 0.726481 0.692074 0.361192 0.220 Uiso 0.25 1 calc R U P A 2
H8S3 H 0.699646 0.708555 0.318141 0.220 Uiso 0.25 1 calc R U P A 2
C7S C 0.6970(12) 0.6506(9) 0.3256(14) 0.134(12) Uiso 0.25 1 d D U P A 2
N5S N 0.6040(4) 0.5472(4) 0.0472(5) 0.115(4) Uiso 0.5 1 d D U P B 1
C9S C 0.6350(6) 0.5440(8) 0.0312(9) 0.169(8) Uiso 0.5 1 d D U P B 1
C10S C 0.6748(6) 0.5337(9) 0.0168(11) 0.196(10) Uiso 0.5 1 d D U P B 1
H10A H 0.692710 0.555280 0.023684 0.294 Uiso 0.5 1 d R U P B 1
H10B H 0.674883 0.528202 -0.018273 0.294 Uiso 0.5 1 d R U P B 1
H10C H 0.683117 0.510480 0.034710 0.294 Uiso 0.5 1 d R U P B 1
N5A N 0.7017(11) 0.5475(13) -0.0401(17) 0.188(14) Uiso 0.25 1 d D U P C 2
C9A C 0.6691(12) 0.5596(13) -0.0385(19) 0.170(14) Uiso 0.25 1 d D U P C 2
C10A C 0.6371(10) 0.5875(10) -0.0501(13) 0.123(10) Uiso 0.25 1 d D U P C 2
H10D H 0.648541 0.613662 -0.050066 0.185 Uiso 0.25 1 d R U P C 2
H10E H 0.614993 0.586709 -0.027516 0.185 Uiso 0.25 1 d R U P C 2
H10F H 0.628118 0.581042 -0.083056 0.185 Uiso 0.25 1 d R U P C 2
C9B C 0.6196(7) 0.5174(8) 0.0652(11) 0.094(7) Uiso 0.25 1 d D U P D 3
C10B C 0.6497(9) 0.4865(10) 0.0718(15) 0.136(12) Uiso 0.25 1 d D U P D 3
H10G H 0.637412 0.462882 0.084855 0.205 Uiso 0.25 1 calc R U P D 3
H10H H 0.669728 0.495638 0.094512 0.205 Uiso 0.25 1 calc R U P D 3
H10I H 0.661736 0.480528 0.040222 0.205 Uiso 0.25 1 calc R U P D 3
N5B N 0.5873(7) 0.5283(8) 0.0685(11) 0.117(8) Uiso 0.25 1 d D U P D 3
C11S C 0.6063(11) 0.4719(11) 0.1737(8) 0.115(10) Uiso 0.25 1 d D U P E 2
N6S N 0.6106(7) 0.4683(6) 0.2155(7) 0.077(5) Uiso 0.25 1 d D U P E 2
C12S C 0.6124(10) 0.4633(10) 0.1209(8) 0.119(10) Uiso 0.25 1 d D U P E 2
H12A H 0.640170 0.465443 0.113165 0.179 Uiso 0.25 1 calc R U P E 2
H12B H 0.597634 0.482070 0.101230 0.179 Uiso 0.25 1 calc R U P E 2
H12C H 0.603299 0.436856 0.113762 0.179 Uiso 0.25 1 calc R U P E 2
N6A N 0.6346(11) 0.4590(11) 0.2761(12) 0.072(9) Uiso 0.125 1 d D U P F 3
C11A C 0.6283(19) 0.4535(17) 0.2343(13) 0.106(14) Uiso 0.125 1 d D U P F 3
C12A C 0.6190(18) 0.4599(18) 0.1834(13) 0.090(15) Uiso 0.125 1 d D U P F 3
H12D H 0.634352 0.481906 0.171076 0.135 Uiso 0.125 1 d R U P F 3
H12E H 0.591202 0.466095 0.181142 0.135 Uiso 0.125 1 d R U P F 3
H12F H 0.624645 0.436630 0.163896 0.135 Uiso 0.125 1 d R U P F 3
N7S N 0.6424(10) 0.7559(10) 0.4488(11) 0.148(9) Uiso 0.25 1 d D U P G 2
C14S C 0.6119(12) 0.7270(12) 0.3705(12) 0.138(10) Uiso 0.25 1 d D U P G 2
H14A H 0.583427 0.725145 0.370186 0.207 Uiso 0.25 1 calc R U P G 2
H14B H 0.623159 0.700753 0.367941 0.207 Uiso 0.25 1 calc R U P G 2
H14C H 0.620654 0.742774 0.342779 0.207 Uiso 0.25 1 calc R U P G 2
C13S C 0.6248(9) 0.7452(10) 0.4161(11) 0.107(6) Uiso 0.25 1 d D U P G 2
C15S C 0.5174(13) 0.4995(14) 0.3541(13) 0.126(5) Uiso 0.25 1 d D U P H 3
N8S N 0.5017(12) 0.4955(15) 0.3915(13) 0.156(13) Uiso 0.25 1 d D U P H 3
C16S C 0.5418(11) 0.4907(13) 0.3110(13) 0.129(9) Uiso 0.25 1 d D U P H 3
H16A H 0.542632 0.462444 0.305863 0.194 Uiso 0.25 1 calc R U P H 3
H16B H 0.568293 0.500488 0.316404 0.194 Uiso 0.25 1 calc R U P H 3
H16C H 0.530642 0.503345 0.282131 0.194 Uiso 0.25 1 calc R U P H 3
C17S C 0.1340(13) 0.5613(13) 0.6467(19) 0.177(14) Uiso 0.25 1 d D U P I 2
C18S C 0.1666(13) 0.5831(15) 0.6693(19) 0.181(16) Uiso 0.25 1 d D U P I 2
H18A H 0.154029 0.604895 0.686292 0.272 Uiso 0.25 1 d R U P I 2
H18B H 0.183250 0.593237 0.643205 0.272 Uiso 0.25 1 d R U P I 2
H18C H 0.182404 0.568180 0.692414 0.272 Uiso 0.25 1 d R U P I 2
N9S N 0.1055(10) 0.5575(10) 0.6233(12) 0.142(10) Uiso 0.25 1 d D U P I 2
O4W O 0.3536(8) 0.6964(8) 0.7629(10) 0.143(8) Uiso 0.25 1 d . U P J 6

loop_
_atom_site_aniso_label
_atom_site_aniso_U_11
_atom_site_aniso_U_22
_atom_site_aniso_U_33
_atom_site_aniso_U_23
_atom_site_aniso_U_13
_atom_site_aniso_U_12
Co1 0.0669(5) 0.0839(6) 0.0899(6) -0.0047(4) -0.0282(4) -0.0013(4)
Co2 0.0705(5) 0.0478(4) 0.0870(6) 0.0094(3) -0.0052(4) 0.0170(3)
Zn1 0.0571(4) 0.0860(5) 0.0748(5) 0.0090(3) -0.0041(3) 0.0086(3)
Zn2 0.0340(4) 0.0340(4) 0.227(2) 0.000 0.000 0.000
Zn3 0.0609(5) 0.0609(5) 0.1824(18) 0.000 0.000 0.000
N1 0.079(3) 0.065(3) 0.107(3) 0.005(3) -0.014(3) 0.027(2)
N2 0.062(2) 0.045(2) 0.090(3) 0.001(2) -0.005(2) 0.0129(18)
N3 0.120(4) 0.114(4) 0.084(4) -0.040(3) 0.014(3) -0.030(4)
N4 0.077(3) 0.074(3) 0.081(3) -0.020(2) -0.006(2) -0.005(2)
N5 0.063(3) 0.098(4) 0.113(4) -0.005(3) -0.029(3) 0.003(3)
N6 0.058(3) 0.084(3) 0.096(4) 0.003(3) -0.021(2) -0.007(2)
N7 0.092(3) 0.093(4) 0.084(3) 0.007(3) 0.019(3) -0.025(3)
N8 0.058(2) 0.059(2) 0.080(3) 0.006(2) 0.003(2) -0.013(2)
N9 0.071(3) 0.097(4) 0.125(4) -0.022(3) -0.027(3) -0.007(3)
N10 0.069(3) 0.079(3) 0.085(3) 0.002(2) -0.020(2) -0.005(2)
N11 0.098(3) 0.040(2) 0.128(4) 0.014(2) 0.003(3) 0.013(2)
N12 0.063(2) 0.041(2) 0.088(3) 0.0065(19) -0.004(2) 0.0035(18)
N13 0.066(3) 0.061(3) 0.076(3) 0.001(2) -0.007(2) 0.005(2)
N14 0.059(2) 0.063(3) 0.077(3) -0.001(2) -0.007(2) 0.002(2)
N15 0.053(2) 0.059(2) 0.074(2) 0.004(2) -0.0078(19) -0.0034(19)
N16 0.053(2) 0.050(2) 0.077(3) -0.0021(19) -0.0099(19) -0.0014(17)
N17 0.067(3) 0.065(3) 0.103(4) 0.005(2) 0.004(2) 0.003(2)
N18 0.0383(19) 0.0400(19) 0.097(3) 0.0042(19) -0.0006(19) -0.0013(15)
C1 0.099(5) 0.092(5) 0.112(5) 0.006(4) -0.022(4) 0.042(4)
C2 0.098(5) 0.117(6) 0.134(5) -0.004(5) -0.028(4) 0.059(4)
C3 0.107(5) 0.138(7) 0.134(5) -0.031(5) -0.021(5) 0.068(5)
C4 0.096(5) 0.114(5) 0.121(5) -0.024(4) -0.013(4) 0.053(4)
C5 0.075(4) 0.071(4) 0.105(4) -0.003(3) -0.010(3) 0.026(3)
C6 0.076(3) 0.067(3) 0.091(4) -0.009(3) -0.012(3) 0.021(3)
C7 0.062(3) 0.046(3) 0.081(3) -0.005(2) -0.010(2) 0.012(2)
C8 0.070(3) 0.047(3) 0.096(4) 0.005(3) -0.012(3) 0.002(2)
C9 0.063(3) 0.050(3) 0.098(4) 0.000(2) -0.012(3) 0.006(2)
C10 0.064(3) 0.051(3) 0.077(3) -0.004(2) -0.008(2) 0.011(2)
C11 0.062(3) 0.058(3) 0.076(3) 0.000(2) -0.008(2) 0.004(2)
C12 0.059(3) 0.058(3) 0.077(3) -0.002(2) -0.002(2) 0.006(2)
C13 0.150(7) 0.202(10) 0.100(5) -0.076(6) 0.033(5) -0.042(7)
C14 0.184(10) 0.308(16) 0.104(6) -0.077(9) 0.024(7) -0.048(11)
C15 0.184(10) 0.373(18) 0.088(6) -0.063(8) -0.009(6) -0.062(11)
C16 0.149(8) 0.291(14) 0.086(5) -0.026(7) -0.014(5) -0.066(8)
C17 0.115(5) 0.149(7) 0.079(4) -0.021(4) -0.006(4) -0.040(5)
C18 0.090(4) 0.109(5) 0.089(4) -0.016(4) -0.012(3) -0.016(4)
C19 0.068(3) 0.071(3) 0.079(3) -0.013(3) -0.007(3) 0.000(3)
C20 0.079(4) 0.067(3) 0.081(3) -0.007(3) 0.001(3) 0.001(3)
C21 0.083(4) 0.064(3) 0.086(4) -0.009(3) -0.001(3) 0.005(3)
C22 0.064(3) 0.070(3) 0.079(3) -0.005(2) -0.009(2) 0.006(3)
C23 0.076(4) 0.072(3) 0.090(4) 0.000(3) 0.000(3) 0.002(3)
C24 0.079(4) 0.064(3) 0.095(4) -0.013(3) -0.005(3) 0.000(3)
C25 0.072(4) 0.116(6) 0.142(6) 0.012(5) -0.038(4) 0.008(4)
C26 0.083(5) 0.165(8) 0.164(7) 0.026(7) -0.029(5) 0.025(5)
C27 0.093(6) 0.193(10) 0.169(7) 0.028(8) -0.006(6) 0.034(6)
C28 0.085(5) 0.173(8) 0.150(7) 0.022(6) 0.005(4) 0.028(5)
C29 0.071(4) 0.116(5) 0.121(5) 0.005(4) -0.016(3) 0.005(3)
C30 0.070(4) 0.104(5) 0.113(5) 0.008(4) -0.016(3) 0.000(3)
C31 0.058(3) 0.075(3) 0.082(3) 0.007(3) -0.016(3) -0.005(2)
C32 0.079(4) 0.072(3) 0.109(5) 0.005(3) -0.029(3) -0.014(3)
C33 0.073(4) 0.064(3) 0.106(4) 0.003(3) -0.021(3) -0.006(3)
C34 0.060(3) 0.065(3) 0.077(3) 0.006(2) -0.010(2) -0.001(2)
C35 0.068(3) 0.066(3) 0.083(4) -0.001(3) -0.019(3) -0.005(2)
C36 0.069(3) 0.070(3) 0.084(4) 0.005(3) -0.018(3) -0.003(3)
C37 0.113(6) 0.156(7) 0.106(5) 0.008(5) 0.045(4) -0.026(5)
C38 0.191(10) 0.236(13) 0.102(6) 0.020(7) 0.051(7) -0.030(8)
C39 0.223(13) 0.267(15) 0.090(6) 0.034(7) 0.024(7) 0.001(10)
C40 0.208(10) 0.178(9) 0.096(5) 0.038(6) 0.002(6) 0.033(8)
C41 0.113(5) 0.113(5) 0.078(4) 0.014(3) 0.007(3) -0.012(4)
C42 0.093(4) 0.081(4) 0.086(4) 0.012(3) -0.002(3) 0.002(3)
C43 0.053(3) 0.051(3) 0.081(3) 0.009(2) -0.006(2) -0.002(2)
C44 0.058(3) 0.054(3) 0.080(3) -0.001(2) -0.005(2) -0.005(2)
C45 0.050(3) 0.054(3) 0.084(3) 0.004(2) -0.005(2) -0.001(2)
C46 0.049(3) 0.053(3) 0.079(3) 0.006(2) -0.012(2) -0.006(2)
C47 0.065(3) 0.066(3) 0.088(4) 0.001(3) -0.009(3) -0.012(3)
C48 0.063(3) 0.067(3) 0.091(4) 0.001(3) 0.004(3) -0.017(3)
C49 0.071(4) 0.111(5) 0.207(9) -0.039(6) -0.035(5) -0.016(4)
C50 0.083(5) 0.113(5) 0.261(11) -0.055(7) -0.017(6) -0.026(4)
C51 0.103(5) 0.104(6) 0.229(10) -0.044(6) -0.019(6) -0.022(4)
C52 0.088(4) 0.085(4) 0.178(8) -0.031(5) -0.008(5) -0.013(4)
C53 0.077(4) 0.089(4) 0.115(5) -0.014(4) -0.021(4) -0.007(3)
C54 0.077(3) 0.080(3) 0.087(4) -0.006(3) -0.012(3) -0.001(3)
C55 0.062(3) 0.075(3) 0.088(4) 0.000(3) -0.013(3) -0.002(3)
C56 0.077(3) 0.079(4) 0.084(4) 0.001(3) -0.013(3) 0.001(3)
C57 0.074(3) 0.076(4) 0.092(4) 0.010(3) -0.009(3) 0.004(3)
C58 0.066(3) 0.068(3) 0.103(4) 0.004(3) -0.008(3) 0.002(3)
C59 0.069(3) 0.079(4) 0.092(4) 0.012(3) -0.019(3) -0.004(3)
C60 0.067(3) 0.074(4) 0.096(4) 0.011(3) -0.020(3) -0.002(3)
C61 0.124(6) 0.049(3) 0.167(7) 0.015(4) 0.004(5) 0.015(3)
C62 0.162(7) 0.047(4) 0.229(10) 0.027(5) 0.004(7) 0.005(4)
C63 0.149(7) 0.057(4) 0.248(11) 0.019(5) 0.016(8) -0.026(4)
C64 0.111(5) 0.056(3) 0.201(9) 0.014(4) 0.009(5) -0.014(3)
C65 0.093(4) 0.045(3) 0.128(5) 0.012(3) 0.004(4) -0.002(3)
C66 0.074(3) 0.045(3) 0.116(5) 0.005(3) -0.003(3) 0.003(2)
C67 0.049(3) 0.037(2) 0.089(3) 0.004(2) -0.001(2) 0.0049(19)
C68 0.055(3) 0.039(2) 0.090(3) 0.000(2) -0.009(2) 0.000(2)
C69 0.049(3) 0.042(2) 0.093(3) 0.002(2) -0.008(2) 0.003(2)
C70 0.042(2) 0.040(2) 0.092(3) 0.000(2) -0.003(2) 0.0024(19)
C71 0.062(3) 0.047(2) 0.088(3) -0.006(2) -0.008(3) 0.004(2)
C72 0.069(3) 0.050(3) 0.082(3) 0.000(2) -0.007(3) 0.007(2)
C73 0.063(3) 0.051(3) 0.081(3) -0.004(2) -0.012(2) 0.007(2)
C74 0.063(3) 0.061(3) 0.081(3) -0.001(3) -0.009(2) 0.012(2)
C75 0.075(4) 0.096(4) 0.082(4) -0.008(3) -0.010(3) 0.027(3)
C76 0.078(4) 0.088(4) 0.084(4) -0.007(3) -0.003(3) 0.024(3)
C77 0.065(3) 0.068(3) 0.080(3) -0.002(3) -0.004(2) 0.009(3)
C78 0.068(3) 0.067(3) 0.079(3) 0.000(3) -0.004(2) 0.004(2)
C79 0.067(3) 0.068(3) 0.076(3) -0.005(3) -0.005(2) -0.001(2)
C80 0.075(3) 0.082(4) 0.075(3) 0.002(3) -0.007(3) 0.008(3)
C81 0.072(3) 0.080(4) 0.077(3) 0.006(3) -0.012(3) 0.004(3)
C82 0.060(3) 0.066(3) 0.080(3) 0.002(3) -0.012(2) -0.003(2)
C83 0.061(3) 0.058(3) 0.079(3) 0.004(2) -0.011(2) -0.004(2)
C84 0.054(3) 0.059(3) 0.080(3) 0.004(2) -0.013(2) -0.003(2)
C85 0.059(3) 0.074(3) 0.082(3) -0.004(3) -0.013(2) 0.008(3)
C86 0.057(3) 0.069(3) 0.085(3) -0.002(3) -0.011(3) 0.009(2)
C87 0.051(3) 0.056(3) 0.081(3) 0.000(2) -0.005(2) -0.003(2)
C88 0.055(3) 0.050(3) 0.078(3) 0.002(2) -0.008(2) -0.004(2)
C89 0.051(2) 0.047(3) 0.077(3) 0.000(2) -0.008(2) -0.004(2)
C90 0.059(3) 0.051(3) 0.071(3) -0.001(2) -0.005(2) -0.005(2)
C91 0.056(3) 0.052(3) 0.076(3) 0.004(2) -0.014(2) 0.000(2)
C92 0.056(3) 0.045(3) 0.077(3) 0.003(2) -0.008(2) -0.001(2)
C93 0.065(3) 0.071(3) 0.102(4) 0.009(3) -0.006(3) -0.001(3)
C94 0.063(3) 0.073(3) 0.103(4) 0.012(3) -0.004(3) -0.001(2)
C95 0.066(3) 0.071(3) 0.132(5) 0.014(4) -0.001(3) 0.001(3)
C96 0.068(3) 0.074(3) 0.125(5) 0.012(3) 0.000(3) 0.007(3)
C97 0.065(3) 0.068(3) 0.101(4) 0.008(3) 0.002(3) 0.003(3)
C98 0.044(2) 0.038(2) 0.098(4) -0.002(2) -0.004(2) 0.004(2)
C99 0.045(2) 0.038(2) 0.099(4) 0.001(2) -0.007(2) -0.0016(18)
C100 0.049(3) 0.038(2) 0.125(5) 0.001(3) -0.006(3) 0.001(2)
C101 0.039(2) 0.042(2) 0.126(5) 0.002(3) -0.002(3) -0.0058(19)
C102 0.039(2) 0.046(2) 0.099(4) 0.004(2) -0.002(2) 0.000(2)
C107 0.122(6) 0.117(7) 0.129(7) 0.001(6) -0.004(6) -0.013(6)
C108 0.130(7) 0.140(8) 0.141(7) 0.007(7) -0.003(6) -0.005(7)
C109 0.133(7) 0.139(8) 0.150(7) 0.005(7) -0.002(6) -0.004(7)
C110 0.127(7) 0.113(8) 0.144(7) 0.000(7) -0.007(7) -0.003(7)
C111 0.124(7) 0.098(7) 0.127(7) -0.016(7) 0.007(6) -0.013(6)
C112 0.113(7) 0.106(7) 0.135(7) 0.004(7) 0.006(6) -0.016(6)
C113 0.132(10) 0.114(10) 0.145(13) 0.004(10) 0.032(10) 0.012(7)
C114 0.139(10) 0.088(7) 0.149(12) -0.005(8) 0.080(9) -0.012(7)
C115 0.199(14) 0.112(8) 0.121(12) 0.008(10) 0.035(12) -0.006(9)
C116 0.220(17) 0.120(12) 0.135(14) 0.021(11) 0.029(14) 0.033(10)
C117 0.189(16) 0.160(13) 0.209(19) -0.018(15) 0.035(15) 0.052(11)
C118 0.159(12) 0.163(12) 0.218(17) -0.019(14) 0.006(13) 0.035(10)
C119 0.118(5) 0.091(5) 0.105(5) 0.001(5) 0.024(4) 0.014(5)
C120 0.116(5) 0.093(5) 0.118(5) -0.020(5) 0.011(5) 0.001(5)
C121 0.123(6) 0.096(6) 0.127(6) -0.015(5) 0.013(5) -0.021(5)
C122 0.135(6) 0.091(6) 0.116(6) -0.009(5) 0.014(5) -0.015(6)
C123 0.128(5) 0.093(5) 0.105(5) -0.003(4) 0.012(5) 0.018(5)
C124 0.119(5) 0.093(5) 0.109(5) 0.001(4) 0.019(4) 0.019(5)
C125 0.104(6) 0.114(7) 0.145(7) -0.008(5) 0.025(6) -0.034(5)
C126 0.078(5) 0.120(7) 0.120(6) -0.001(5) 0.021(4) -0.026(4)
C127 0.078(5) 0.122(6) 0.113(6) -0.008(5) 0.022(4) -0.022(5)
C128 0.079(5) 0.127(7) 0.132(6) -0.016(5) 0.026(5) -0.039(5)
C129 0.116(7) 0.115(7) 0.155(8) -0.027(6) 0.021(6) -0.045(5)
C130 0.125(7) 0.105(7) 0.165(8) -0.020(6) 0.015(6) -0.040(6)
C131 0.149(10) 0.160(12) 0.198(13) -0.057(9) -0.007(8) 0.023(9)
C132 0.134(9) 0.115(9) 0.233(13) -0.048(9) -0.005(8) -0.001(7)
C133 0.121(7) 0.096(8) 0.214(12) -0.047(7) -0.010(8) -0.003(6)
C134 0.153(10) 0.130(10) 0.184(11) -0.077(7) -0.015(8) -0.008(8)
C135 0.169(11) 0.153(11) 0.177(11) -0.056(9) -0.017(8) 0.004(9)
C136 0.158(10) 0.197(15) 0.190(12) -0.044(10) -0.037(10) 0.004(10)
C137 0.127(11) 0.053(6) 0.269(16) 0.010(9) 0.010(8) -0.013(6)
C138 0.117(10) 0.076(7) 0.260(15) 0.003(9) -0.002(8) -0.002(8)
C139 0.139(12) 0.076(8) 0.268(15) 0.004(10) 0.016(9) -0.017(8)
S1A 0.085(5) 0.104(5) 0.098(5) 0.000(4) -0.007(4) -0.002(4)
S1H 0.085(5) 0.114(6) 0.115(7) 0.000(5) -0.018(5) -0.013(5)
S1B 0.063(3) 0.107(4) 0.119(5) -0.022(4) -0.041(3) -0.035(3)
S1G 0.128(7) 0.142(7) 0.144(7) 0.023(6) 0.016(6) 0.020(6)
S1P 0.128(5) 0.142(5) 0.151(5) 0.067(5) 0.057(5) 0.070(5)
S1D 0.072(4) 0.104(4) 0.079(4) 0.002(4) 0.001(3) -0.006(3)
S1E 0.113(6) 0.115(6) 0.130(7) 0.033(6) 0.014(6) 0.019(6)
S1C 0.122(5) 0.115(5) 0.100(5) 0.001(4) -0.034(4) -0.043(5)
S1F 0.156(7) 0.164(7) 0.122(6) -0.010(6) -0.016(6) -0.031(6)
O1W 0.121(4) 0.073(3) 0.109(4) 0.001(3) -0.011(3) -0.019(3)
N1S 0.085(4) 0.085(4) 0.144(8) 0.000 0.000 0.000
C1S 0.099(6) 0.099(6) 0.137(8) 0.000 0.000 0.000
C2S 0.128(8) 0.128(8) 0.138(9) 0.000 0.000 0.000
N2S 0.062(4) 0.062(4) 0.122(8) 0.000 0.000 0.000
C3S 0.070(6) 0.070(6) 0.124(8) 0.000 0.000 0.000
C4S 0.104(8) 0.104(8) 0.119(9) 0.000 0.000 0.000

loop_
_atom_type_symbol
_atom_type_description
_atom_type_scat_dispersion_real
_atom_type_scat_dispersion_imag
_atom_type_scat_source
C C 0.0032 0.0016 'International Tables Vol C Tables 4.2.6.8 and 6.1.1.4'
H H 0.0000 0.0000 'International Tables Vol C Tables 4.2.6.8 and 6.1.1.4'
N N 0.0061 0.0032 'International Tables Vol C Tables 4.2.6.8 and 6.1.1.4'
Co Co 0.3483 0.9277 'International Tables Vol C Tables 4.2.6.8 and 6.1.1.4'
Zn Zn 0.3032 1.3627 'International Tables Vol C Tables 4.2.6.8 and 6.1.1.4'
S S 0.1203 0.1179 'International Tables Vol C Tables 4.2.6.8 and 6.1.1.4'
O O 0.0106 0.0058 'International Tables Vol C Tables 4.2.6.8 and 6.1.1.4'
F F 0.0168 0.0099 'International Tables Vol C Tables 4.2.6.8 and 6.1.1.4'

loop_
_geom_angle_atom_site_label_1
_geom_angle_atom_site_label_2
_geom_angle_atom_site_label_3
_geom_angle
_geom_angle_site_symmetry_1
_geom_angle_site_symmetry_3
N5 Co1 N9 97.8(2) . .
N5 Co1 N3 96.7(2) . 4_565
N9 Co1 N3 98.5(3) . 4_565
N5 Co1 N4 90.5(2) . 4_565
N9 Co1 N4 171.1(2) . 4_565
N3 Co1 N4 77.3(2) 4_565 4_565
N5 Co1 N6 77.5(2) . .
N9 Co1 N6 88.5(2) . .
N3 Co1 N6 171.5(2) 4_565 .
N4 Co1 N6 96.45(19) 4_565 .
N5 Co1 N10 169.9(2) . .
N9 Co1 N10 77.5(2) . .
N3 Co1 N10 92.9(2) 4_565 .
N4 Co1 N10 94.79(19) 4_565 .
N6 Co1 N10 93.34(19) . .
N11 Co2 N7 95.6(2) . 3_655
N11 Co2 N1 99.2(2) . .
N7 Co2 N1 95.5(2) 3_655 .
N11 Co2 N2 92.6(2) . .
N7 Co2 N2 170.0(2) 3_655 .
N1 Co2 N2 77.46(18) . .
N11 Co2 N8 168.7(2) . 3_655
N7 Co2 N8 77.3(2) 3_655 3_655
N1 Co2 N8 90.29(18) . 3_655
N2 Co2 N8 95.38(17) . 3_655
N11 Co2 N12 77.29(17) . .
N7 Co2 N12 92.90(19) 3_655 .
N1 Co2 N12 171.19(19) . .
N2 Co2 N12 94.54(16) . .
N8 Co2 N12 94.17(15) 3_655 .
N14 Zn1 N13 90.63(18) . .
N14 Zn1 N16 168.38(17) . .
N13 Zn1 N16 89.26(17) . .
N14 Zn1 N15 88.80(17) . .
N13 Zn1 N15 168.84(17) . .
N16 Zn1 N15 89.07(17) . .
N14 Zn1 O1W 91.2(2) . .
N13 Zn1 O1W 91.7(2) . .
N16 Zn1 O1W 100.4(2) . .
N15 Zn1 O1W 99.5(2) . .
N18 Zn2 N18 89.67(2) 2_665 4_565
N18 Zn2 N18 89.67(2) 2_665 3_655
N18 Zn2 N18 171.3(3) 4_565 3_655
N18 Zn2 N18 171.3(3) 2_665 .
N18 Zn2 N18 89.67(2) 4_565 .
N18 Zn2 N18 89.67(2) 3_655 .
N18 Zn2 N1S 94.33(14) 2_665 .
N18 Zn2 N1S 94.33(14) 4_565 .
N18 Zn2 N1S 94.33(14) 3_655 .
N18 Zn2 N1S 94.33(14) . .
N17 Zn3 N17 89.62(3) . 3_655
N17 Zn3 N17 89.62(3) . 4_565
N17 Zn3 N17 170.7(3) 3_655 4_565
N17 Zn3 N17 170.7(3) . 2_665
N17 Zn3 N17 89.62(3) 3_655 2_665
N17 Zn3 N17 89.62(3) 4_565 2_665
N17 Zn3 N2S 94.67(16) . .
N17 Zn3 N2S 94.67(16) 3_655 .
N17 Zn3 N2S 94.67(16) 4_565 .
N17 Zn3 N2S 94.67(16) 2_665 .
C1 N1 C5 117.6(6) . .
C1 N1 Co2 129.0(5) . .
C5 N1 Co2 113.1(4) . .
C6 N2 C7 116.7(5) . .
C6 N2 Co2 113.2(4) . .
C7 N2 Co2 129.3(3) . .
C13 N3 C17 120.5(8) . .
C13 N3 Co1 126.3(7) . 3_655
C17 N3 Co1 113.2(5) . 3_655
C18 N4 C19 120.3(6) . .
C18 N4 Co1 113.7(5) . 3_655
C19 N4 Co1 125.9(4) . 3_655
C29 N5 C25 117.3(7) . .
C29 N5 Co1 114.5(4) . .
C25 N5 Co1 128.0(6) . .
C30 N6 C31 117.0(6) . .
C30 N6 Co1 113.3(5) . .
C31 N6 Co1 129.4(4) . .
C37 N7 C41 119.5(7) . .
C37 N7 Co2 126.6(6) . 4_565
C41 N7 Co2 113.9(4) . 4_565
C42 N8 C43 119.7(5) . .
C42 N8 Co2 113.6(4) . 4_565
C43 N8 Co2 126.6(3) . 4_565
C49 N9 C53 118.0(7) . .
C49 N9 Co1 127.6(5) . .
C53 N9 Co1 114.2(4) . .
C54 N10 C55 118.6(5) . .
C54 N10 Co1 112.6(4) . .
C55 N10 Co1 128.1(4) . .
C65 N11 C61 117.8(6) . .
C65 N11 Co2 114.3(3) . .
C61 N11 Co2 127.9(5) . .
C66 N12 C67 117.2(4) . .
C66 N12 Co2 113.8(4) . .
C67 N12 Co2 128.8(3) . .
C77 N13 C74 106.8(4) . .
C77 N13 Zn1 125.4(4) . .
C74 N13 Zn1 126.9(4) . .
C82 N14 C79 106.0(5) . .
C82 N14 Zn1 127.8(4) . .
C79 N14 Zn1 125.6(4) . .
C84 N15 C87 106.6(4) . .
C84 N15 Zn1 126.5(4) . .
C87 N15 Zn1 126.5(3) . .
C92 N16 C89 105.9(4) . .
C92 N16 Zn1 126.6(4) . .
C89 N16 Zn1 127.4(3) . .
C94 N17 C97 106.8(5) . .
C94 N17 Zn3 126.3(4) . .
C97 N17 Zn3 126.9(4) . .
C102 N18 C99 106.6(4) . .
C102 N18 Zn2 126.9(3) . .
C99 N18 Zn2 126.5(3) . .
N1 C1 C2 121.5(7) . .
N1 C1 H1 119.2 . .
C2 C1 H1 119.2 . .
C3 C2 C1 119.7(7) . .
C3 C2 H2 120.1 . .
C1 C2 H2 120.1 . .
C4 C3 C2 119.5(7) . .
C4 C3 H3 120.3 . .
C2 C3 H3 120.3 . .
C3 C4 C5 118.9(8) . .
C3 C4 H4 120.6 . .
C5 C4 H4 120.6 . .
N1 C5 C4 122.8(6) . .
N1 C5 C6 115.5(5) . .
C4 C5 C6 121.7(7) . .
N2 C6 C5 120.1(6) . .
N2 C6 H6 120.0 . .
C5 C6 H6 120.0 . .
C12 C7 C8 119.7(5) . .
C12 C7 N2 119.8(5) . .
C8 C7 N2 120.5(5) . .
C7 C8 C9 120.3(5) . .
C7 C8 H8 119.8 . .
C9 C8 H8 119.8 . .
C8 C9 C10 119.9(5) . .
C8 C9 H9 120.1 . .
C10 C9 H9 120.1 . .
C11 C10 C9 119.1(5) . .
C11 C10 C73 121.1(5) . .
C9 C10 C73 119.8(5) . .
C10 C11 C12 120.9(5) . .
C10 C11 H11 119.5 . .
C12 C11 H11 119.5 . .
C7 C12 C11 120.1(5) . .
C7 C12 H12 120.0 . .
C11 C12 H12 120.0 . .
N3 C13 C14 120.5(11) . .
N3 C13 H13 119.8 . .
C14 C13 H13 119.8 . .
C15 C14 C13 119.8(12) . .
C15 C14 H14 120.1 . .
C13 C14 H14 120.1 . .
C14 C15 C16 120.3(11) . .
C14 C15 H15 119.8 . .
C16 C15 H15 119.8 . .
C17 C16 C15 117.1(12) . .
C17 C16 H16 121.4 . .
C15 C16 H16 121.4 . .
C16 C17 N3 121.3(9) . .
C16 C17 C18 123.6(10) . .
N3 C17 C18 115.1(7) . .
N4 C18 C17 120.7(7) . .
N4 C18 H18 119.7 . .
C17 C18 H18 119.7 . .
C24 C19 C20 120.6(6) . .
C24 C19 N4 120.2(5) . .
C20 C19 N4 119.2(5) . .
C19 C20 C21 119.3(6) . .
C19 C20 H20 120.4 . .
C21 C20 H20 120.4 . .
C22 C21 C20 121.4(5) . .
C22 C21 H21 119.3 . .
C20 C21 H21 119.3 . .
C21 C22 C23 118.1(5) . .
C21 C22 C78 121.5(5) . .
C23 C22 C78 120.4(5) . .
C22 C23 C24 121.9(6) . .
C22 C23 H23 119.1 . .
C24 C23 H23 119.1 . .
C19 C24 C23 118.7(6) . .
C19 C24 H24 120.6 . .
C23 C24 H24 120.6 . .
N5 C25 C26 120.2(8) . .
N5 C25 H25 119.9 . .
C26 C25 H25 119.9 . .
C27 C26 C25 122.3(8) . .
C27 C26 H26 118.9 . .
C25 C26 H26 118.9 . .
C26 C27 C28 117.8(10) . .
C26 C27 H27 121.1 . .
C28 C27 H27 121.1 . .
C27 C28 C29 119.0(10) . .
C27 C28 H28 120.5 . .
C29 C28 H28 120.5 . .
N5 C29 C28 123.4(7) . .
N5 C29 C30 114.4(7) . .
C28 C29 C30 122.0(8) . .
N6 C30 C29 120.1(7) . .
N6 C30 H30 119.9 . .
C29 C30 H30 119.9 . .
C36 C31 C32 120.7(5) . .
C36 C31 N6 118.7(5) . .
C32 C31 N6 120.5(5) . .
C33 C32 C31 119.5(5) . .
C33 C32 H32 120.2 . .
C31 C32 H32 120.2 . .
C32 C33 C34 121.3(6) . .
C32 C33 H33 119.3 . .
C34 C33 H33 119.3 . .
C35 C34 C33 117.9(5) . .
C35 C34 C83 121.2(5) . .
C33 C34 C83 120.8(5) . .
C34 C35 C36 121.5(5) . .
C34 C35 H35 119.3 . .
C36 C35 H35 119.3 . .
C31 C36 C35 118.9(5) . .
C31 C36 H36 120.5 . .
C35 C36 H36 120.5 . .
N7 C37 C38 119.4(10) . .
N7 C37 H37 120.3 . .
C38 C37 H37 120.3 . .
C39 C38 C37 122.0(11) . .
C39 C38 H38 119.0 . .
C37 C38 H38 119.0 . .
C38 C39 C40 117.4(11) . .
C38 C39 H39 121.3 . .
C40 C39 H39 121.3 . .
C41 C40 C39 120.2(12) . .
C41 C40 H40 119.9 . .
C39 C40 H40 119.9 . .
N7 C41 C40 121.0(8) . .
N7 C41 C42 115.7(6) . .
C40 C41 C42 122.9(9) . .
N8 C42 C41 119.3(6) . .
N8 C42 H42 120.4 . .
C41 C42 H42 120.4 . .
C48 C43 C44 120.1(5) . .
C48 C43 N8 120.3(5) . .
C44 C43 N8 119.5(5) . .
C45 C44 C43 119.3(5) . .
C45 C44 H44 120.4 . .
C43 C44 H44 120.4 . .
C44 C45 C46 121.6(5) . .
C44 C45 H45 119.2 . .
C46 C45 H45 119.2 . .
C47 C46 C45 116.8(5) . .
C47 C46 C88 121.7(5) . .
C45 C46 C88 121.5(4) . .
C48 C47 C46 122.6(5) . .
C48 C47 H47 118.7 . .
C46 C47 H47 118.7 . .
C43 C48 C47 119.6(5) . .
C43 C48 H48 120.2 . .
C47 C48 H48 120.2 . .
N9 C49 C50 121.8(8) . .
N9 C49 H49 119.1 . .
C50 C49 H49 119.1 . .
C51 C50 C49 120.1(8) . .
C51 C50 H50 119.9 . .
C49 C50 H50 119.9 . .
C50 C51 C52 119.0(8) . .
C50 C51 H51 120.5 . .
C52 C51 H51 120.5 . .
C53 C52 C51 118.5(8) . .
C53 C52 H52 120.8 . .
C51 C52 H52 120.8 . .
N9 C53 C52 122.6(7) . .
N9 C53 C54 114.5(6) . .
C52 C53 C54 122.9(7) . .
N10 C54 C53 120.5(6) . .
N10 C54 H54 119.8 . .
C53 C54 H54 119.8 . .
C59 C55 C56 119.8(5) . .
C59 C55 N10 119.5(5) . .
C56 C55 N10 120.6(5) . .
C55 C56 C57 119.6(6) . .
C55 C56 H56 120.2 . .
C57 C56 H56 120.2 . .
C56 C57 C58 121.6(6) . .
C56 C57 H57 119.2 . .
C58 C57 H57 119.2 . .
C57 C58 C60 117.3(5) . .
C57 C58 C93 121.6(6) . .
C60 C58 C93 121.1(5) . .
C60 C59 C55 120.4(6) . .
C60 C59 H59 119.8 . .
C55 C59 H59 119.8 . .
C59 C60 C58 121.4(6) . .
C59 C60 H60 119.3 . .
C58 C60 H60 119.3 . .
N11 C61 C62 122.1(8) . .
N11 C61 H61 119.0 . .
C62 C61 H61 119.0 . .
C63 C62 C61 119.6(7) . .
C63 C62 H62 120.2 . .
C61 C62 H62 120.2 . .
C64 C63 C62 118.2(8) . .
C64 C63 H63 120.9 . .
C62 C63 H63 120.9 . .
C63 C64 C65 118.4(8) . .
C63 C64 H64 120.8 . .
C65 C64 H64 120.8 . .
N11 C65 C64 123.9(6) . .
N11 C65 C66 116.2(5) . .
C64 C65 C66 119.9(6) . .
N12 C66 C65 118.4(6) . .
N12 C66 H66 120.8 . .
C65 C66 H66 120.8 . .
C68 C67 C72 120.2(4) . .
C68 C67 N12 119.9(4) . .
C72 C67 N12 119.8(4) . .
C67 C68 C69 120.0(5) . .
C67 C68 H68 120.0 . .
C69 C68 H68 120.0 . .
C70 C69 C68 120.8(5) . .
C70 C69 H69 119.6 . .
C68 C69 H69 119.6 . .
C71 C70 C69 118.3(4) . .
C71 C70 C98 120.9(5) . .
C69 C70 C98 120.8(5) . .
C70 C71 C72 121.9(5) . .
C70 C71 H71 119.1 . .
C72 C71 H71 119.1 . .
C67 C72 C71 118.7(5) . .
C67 C72 H72 120.6 . .
C71 C72 H72 120.6 . .
C74 C73 C92 126.0(5) . .
C74 C73 C10 117.4(5) . .
C92 C73 C10 116.6(5) . .
C73 C74 N13 125.2(5) . .
C73 C74 C75 126.3(5) . .
N13 C74 C75 108.5(5) . .
C76 C75 C74 107.2(5) . .
C76 C75 H75 126.4 . .
C74 C75 H75 126.4 . .
C75 C76 C77 108.5(6) . .
C75 C76 H76 125.7 . .
C77 C76 H76 125.7 . .
N13 C77 C78 125.6(5) . .
N13 C77 C76 109.0(5) . .
C78 C77 C76 125.4(5) . .
C79 C78 C77 125.9(5) . .
C79 C78 C22 116.0(5) . .
C77 C78 C22 118.1(5) . .
N14 C79 C78 125.2(5) . .
N14 C79 C80 109.0(5) . .
C78 C79 C80 125.8(5) . .
C81 C80 C79 108.0(6) . .
C81 C80 H80 126.0 . .
C79 C80 H80 126.0 . .
C80 C81 C82 106.7(5) . .
C80 C81 H81 126.6 . .
C82 C81 H81 126.6 . .
N14 C82 C83 124.6(5) . .
N14 C82 C81 110.3(5) . .
C83 C82 C81 125.1(5) . .
C84 C83 C82 125.4(5) . .
C84 C83 C34 117.6(5) . .
C82 C83 C34 117.0(5) . .
C83 C84 N15 125.9(5) . .
C83 C84 C85 125.4(5) . .
N15 C84 C85 108.7(5) . .
C86 C85 C84 108.3(5) . .
C86 C85 H85 125.8 . .
C84 C85 H85 125.8 . .
C85 C86 C87 106.7(5) . .
C85 C86 H86 126.6 . .
C87 C86 H86 126.6 . .
N15 C87 C88 125.9(5) . .
N15 C87 C86 109.7(5) . .
C88 C87 C86 124.3(5) . .
C87 C88 C89 124.5(5) . .
C87 C88 C46 118.8(4) . .
C89 C88 C46 116.7(5) . .
N16 C89 C88 125.6(5) . .
N16 C89 C90 110.0(4) . .
C88 C89 C90 124.4(5) . .
C91 C90 C89 107.1(5) . .
C91 C90 H90 126.5 . .
C89 C90 H90 126.5 . .
C90 C91 C92 107.3(4) . .
C90 C91 H91 126.3 . .
C92 C91 H91 126.3 . .
N16 C92 C73 125.1(5) . .
N16 C92 C91 109.7(4) . .
C73 C92 C91 125.1(5) . .
C97 C93 C94 125.9(5) 3_655 .
C97 C93 C58 116.7(5) 3_655 .
C94 C93 C58 117.4(5) . .
N17 C94 C93 125.7(5) . .
N17 C94 C95 108.5(5) . .
C93 C94 C95 125.7(5) . .
C96 C95 C94 108.6(6) . .
C96 C95 H95 125.7 . .
C94 C95 H95 125.7 . .
C95 C96 C97 107.4(6) . .
C95 C96 H96 126.3 . .
C97 C96 H96 126.3 . .
N17 C97 C93 125.2(5) . 4_565
N17 C97 C96 108.6(5) . .
C93 C97 C96 126.2(6) 4_565 .
C102 C98 C99 125.5(4) 3_655 .
C102 C98 C70 118.0(4) 3_655 .
C99 C98 C70 116.5(4) . .
N18 C99 C98 125.4(4) . .
N18 C99 C100 109.4(4) . .
C98 C99 C100 125.2(4) . .
C101 C100 C99 107.2(4) . .
C101 C100 H100 126.4 . .
C99 C100 H100 126.4 . .
C100 C101 C102 107.3(4) . .
C100 C101 H101 126.3 . .
C102 C101 H101 126.3 . .
N18 C102 C98 125.7(4) . 4_565
N18 C102 C101 109.4(4) . .
C98 C102 C101 124.9(4) 4_565 .
C108 C107 C112 120.0 . .
C108 C107 H107 120.0 . .
C112 C107 H107 120.0 . .
C107 C108 C109 120.0 . .
C107 C108 H108 120.0 . .
C109 C108 H108 120.0 . .
C108 C109 C110 120.0 . .
C108 C109 H109 120.0 . .
C110 C109 H109 120.0 . .
C111 C110 C109 120.0 . .
C111 C110 H110 120.0 . .
C109 C110 H110 120.0 . .
C110 C111 C112 120.0 . .
C110 C111 H111 120.0 . .
C112 C111 H111 120.0 . .
C111 C112 C107 120.0 . .
C111 C112 H112 120.0 . .
C107 C112 H112 120.0 . .
C208 C207 C212 120.0 . .
C208 C207 H207 120.0 . .
C212 C207 H207 120.0 . .
C207 C208 C209 120.0 . .
C207 C208 H208 120.0 . .
C209 C208 H208 120.0 . .
C208 C209 C210 120.0 . .
C208 C209 H209 120.0 . .
C210 C209 H209 120.0 . .
C211 C210 C209 120.0 . .
C211 C210 H210 120.0 . .
C209 C210 H210 120.0 . .
C210 C211 C212 120.0 . .
C210 C211 H211 120.0 . .
C212 C211 H211 120.0 . .
C211 C212 C207 120.0 . .
C211 C212 H212 120.0 . .
C207 C212 H212 120.0 . .
C114 C113 C118 120.0 . .
C114 C113 H113 120.0 . .
C118 C113 H113 120.0 . .
C113 C114 C115 120.0 . .
C113 C114 H114 120.0 . .
C115 C114 H114 120.0 . .
C116 C115 C114 120.0 . .
C116 C115 H115 120.0 . .
C114 C115 H115 120.0 . .
C115 C116 C117 120.0 . .
C115 C116 H116 120.0 . .
C117 C116 H116 120.0 . .
C118 C117 C116 120.0 . .
C118 C117 H117 120.0 . .
C116 C117 H117 120.0 . .
C117 C118 C113 120.0 . .
C117 C118 H118 120.0 . .
C113 C118 H118 120.0 . .
C120 C119 C124 120.0 . .
C120 C119 H119 120.0 . .
C124 C119 H119 120.0 . .
C119 C120 C121 120.0 . .
C119 C120 H120 120.0 . .
C121 C120 H120 120.0 . .
C122 C121 C120 120.0 . .
C122 C121 H121 120.0 . .
C120 C121 H121 120.0 . .
C121 C122 C123 120.0 . .
C121 C122 H122 120.0 . .
C123 C122 H122 120.0 . .
C124 C123 C122 120.0 . .
C124 C123 H123 120.0 . .
C122 C123 H123 120.0 . .
C123 C124 C119 120.0 . .
C123 C124 H124 120.0 . .
C119 C124 H124 120.0 . .
C221 C220 C219 120.0 . .
C221 C220 H220 120.0 . .
C219 C220 H220 120.0 . .
C222 C221 C220 120.0 . .
C222 C221 H221 120.0 . .
C220 C221 H221 120.0 . .
C221 C222 C223 120.0 . .
C221 C222 H222 120.0 . .
C223 C222 H222 120.0 . .
C224 C223 C222 120.0 . .
C224 C223 H223 120.0 . .
C222 C223 H223 120.0 . .
C223 C224 C219 120.0 . .
C223 C224 H224 120.0 . .
C219 C224 H224 120.0 . .
C224 C219 C220 120.0 . .
C224 C219 H219 120.0 . .
C220 C219 H219 120.0 . .
C320 C319 C324 120.0 . .
C320 C319 H319 120.0 . .
C324 C319 H319 120.0 . .
C319 C320 C321 120.0 . .
C319 C320 H320 120.0 . .
C321 C320 H320 120.0 . .
C320 C321 C322 120.0 . .
C320 C321 H321 120.0 . .
C322 C321 H321 120.0 . .
C323 C322 C321 120.0 . .
C323 C322 H322 120.0 . .
C321 C322 H322 120.0 . .
C322 C323 C324 120.0 . .
C322 C323 H323 120.0 . .
C324 C323 H323 120.0 . .
C323 C324 C319 120.0 . .
C323 C324 H324 120.0 . .
C319 C324 H324 120.0 . .
C126 C125 C130 120.0 . .
C126 C125 H125 120.0 . .
C130 C125 H125 120.0 . .
C127 C126 C125 120.0 . .
C127 C126 H126 120.0 . .
C125 C126 H126 120.0 . .
C126 C127 C128 120.0 . .
C126 C127 H127 120.0 . .
C128 C127 H127 120.0 . .
C129 C128 C127 120.0 . .
C129 C128 H128 120.0 . .
C127 C128 H128 120.0 . .
C128 C129 C130 120.0 . .
C128 C129 H129 120.0 . .
C130 C129 H129 120.0 . .
C129 C130 C125 120.0 . .
C129 C130 H130 120.0 . .
C125 C130 H130 120.0 . .
C132 C131 C136 120.0 . .
C132 C131 H131 120.0 . .
C136 C131 H131 120.0 . .
C131 C132 C133 120.0 . .
C131 C132 H132 120.0 . .
C133 C132 H132 120.0 . .
C134 C133 C132 120.0 . .
C134 C133 H133 120.0 . .
C132 C133 H133 120.0 . .
C135 C134 C133 120.0 . .
C135 C134 H134 120.0 . .
C133 C134 H134 120.0 . .
C134 C135 C136 120.0 . .
C134 C135 H135 120.0 . .
C136 C135 H135 120.0 . .
C135 C136 C131 120.0 . .
C135 C136 H136 120.0 . .
C131 C136 H136 120.0 . .
C138 C137 C139 111.4(18) . .
C138 C137 H137 124.3 . .
C139 C137 H137 124.3 . .
C138 C138 C137 127.1(11) 2_655 .
C138 C138 H138 116.5 2_655 .
C137 C138 H138 116.5 . .
C137 C139 C139 121.4(11) . 2_655
C137 C139 H139 119.3 . .
C139 C139 H139 119.3 2_655 .
O2A S1A O3A 122.3(18) . .
O2A S1A O1A 112.0(16) . .
O3A S1A O1A 119.0(16) . .
O2A S1A C1A 95.0(13) . .
O3A S1A C1A 102.3(14) . .
O1A S1A C1A 98.3(12) . .
F2A C1A F3A 113.1(18) . .
F2A C1A F1A 107.7(16) . .
F3A C1A F1A 112.2(18) . .
F2A C1A S1A 108.6(14) . .
F3A C1A S1A 103.9(14) . .
F1A C1A S1A 111.4(15) . .
O2H S1H O1H 128.2(18) . .
O2H S1H O3H 114.6(17) . .
O1H S1H O3H 110.3(14) . .
O2H S1H C1H 95.6(14) . .
O1H S1H C1H 103.8(12) . .
O3H S1H C1H 96.5(12) . .
F2H C1H F3H 118.4(19) . .
F2H C1H F1H 109.4(18) . .
F3H C1H F1H 120.8(19) . .
F2H C1H S1H 105.5(14) . .
F3H C1H S1H 96.2(14) . .
F1H C1H S1H 102.9(14) . .
O1M S1M O3M 117(3) . .
O1M S1M O2M 113(2) . .
O3M S1M O2M 113(3) . .
O1M S1M C1M 109(2) . .
O3M S1M C1M 100(2) . .
O2M S1M C1M 103.0(19) . .
F2M C1M F1M 108(3) . .
F2M C1M F3M 109(3) . .
F1M C1M F3M 111(3) . .
F2M C1M S1M 113(2) . .
F1M C1M S1M 111(2) . .
F3M C1M S1M 105(2) . .
O2B S1B O3B 110.8(15) . .
O2B S1B O1B 110.8(13) . .
O3B S1B O1B 114.4(14) . .
O2B S1B C1B 120.2(14) . .
O3B S1B C1B 98.1(11) . .
O1B S1B C1B 102.0(11) . .
F1B C1B F3B 104(2) . .
F1B C1B F2B 105(2) . .
F3B C1B F2B 108.5(19) . .
F1B C1B S1B 117.8(18) . .
F3B C1B S1B 112.5(16) . .
F2B C1B S1B 108.0(15) . .
O2G S1G O3G 124(3) . .
O2G S1G O1G 122(3) . .
O3G S1G O1G 110(3) . .
O2G S1G C1G 98(2) . .
O3G S1G C1G 96(2) . .
O1G S1G C1G 97(2) . .
F2G C1G F1G 117(3) . .
F2G C1G F3G 105(3) . .
F1G C1G F3G 108(3) . .
F2G C1G S1G 111(2) . .
F1G C1G S1G 107(2) . .
F3G C1G S1G 108(2) . .
O1J S1J O2J 112.5(18) . .
O1J S1J O3J 119.1(18) . .
O2J S1J O3J 114.2(18) . .
O1J S1J C1J 104.2(15) . .
O2J S1J C1J 105.5(14) . .
O3J S1J C1J 98.7(14) . .
F1J C1J F3J 107(2) . .
F1J C1J F2J 112(2) . .
F3J C1J F2J 116(2) . .
F1J C1J S1J 113.4(18) . .
F3J C1J S1J 103.6(17) . .
F2J C1J S1J 104.8(17) . .
O2N S1N O3N 111(3) . .
O2N S1N O1N 119(3) . .
O3N S1N O1N 117(3) . .
O2N S1N C1N 99(2) . .
O3N S1N C1N 105(2) . .
O1N S1N C1N 101(2) . .
F2N C1N F3N 100(3) . .
F2N C1N F1N 105(3) . .
F3N C1N F1N 107(3) . .
F2N C1N S1N 111(2) . .
F3N C1N S1N 121(3) . .
F1N C1N S1N 111(2) . .
O2P S1P O3P 105.4(17) . .
O2P S1P O1P 108.3(15) . .
O3P S1P O1P 116.2(15) . .
O2P S1P C1P 135.9(15) . .
O3P S1P C1P 97.1(12) . .
O1P S1P C1P 94.3(12) . .
F3P C1P F2P 109(2) . .
F3P C1P F1P 105.7(19) . .
F2P C1P F1P 106(2) . .
F3P C1P S1P 113.1(17) . .
F2P C1P S1P 114.9(18) . .
F1P C1P S1P 107.9(15) . .
O2D S1D O1D 125.6(14) . .
O2D S1D O3D 111.2(12) . .
O1D S1D O3D 110.8(13) . .
O2D S1D C1D 103.3(10) . .
O1D S1D C1D 101.3(12) . .
O3D S1D C1D 100.7(11) . .
F2D C1D F3D 119.9(19) . .
F2D C1D F1D 93.2(18) . .
F3D C1D F1D 115(2) . .
F2D C1D S1D 116.1(16) . .
F3D C1D S1D 110.8(14) . .
F1D C1D S1D 98.2(15) . .
O3E S1E O1E 128(2) . .
O3E S1E O2E 113(2) . .
O1E S1E O2E 108(2) . .
O3E S1E C1E 106.8(18) . .
O1E S1E C1E 103.7(17) . .
O2E S1E C1E 91.2(17) . .
F3E C1E F1E 111(3) . .
F3E C1E F2E 105(2) . .
F1E C1E F2E 105(2) . .
F3E C1E S1E 115(2) . .
F1E C1E S1E 109(2) . .
F2E C1E S1E 110.8(18) . .
O1K S1K O3K 154(2) . .
O1K S1K O2K 93.5(18) . .
O3K S1K O2K 95.8(18) . .
O1K S1K C1K 103.2(17) . .
O3K S1K C1K 100.7(15) . .
O2K S1K C1K 90.2(16) . .
F1K C1K F3K 115(3) . .
F1K C1K F2K 116(3) . .
F3K C1K F2K 104(2) . .
F1K C1K S1K 107(2) . .
F3K C1K S1K 104(2) . .
F2K C1K S1K 111(2) . .
O3L S1L O2L 114(3) . .
O3L S1L O1L 114(3) . .
O2L S1L O1L 122(3) . .
O3L S1L C1L 103(2) . .
O2L S1L C1L 100(2) . .
O1L S1L C1L 100(2) . .
F2L C1L F1L 104(3) . .
F2L C1L F3L 105(3) . .
F1L C1L F3L 111(3) . .
F2L C1L S1L 115(2) . .
F1L C1L S1L 109(2) . .
F3L C1L S1L 112(2) . .
O2C S1C O3C 108.5(18) . .
O2C S1C O1C 113.8(16) . .
O3C S1C O1C 123(2) . .
O2C S1C C1C 100.5(11) . .
O3C S1C C1C 102.2(17) . .
O1C S1C C1C 105.9(14) . .
F2C C1C F1C 117(2) . .
F2C C1C F3C 107(2) . .
F1C C1C F3C 105(2) . .
F2C C1C S1C 107.2(17) . .
F1C C1C S1C 113.6(18) . .
F3C C1C S1C 106.5(19) . .
O2F S1F O3F 118.6(19) . .
O2F S1F O1F 119.0(17) . .
O3F S1F O1F 115.8(18) . .
O2F S1F C1F 92.9(14) . .
O3F S1F C1F 104.4(17) . .
O1F S1F C1F 98.8(14) . .
F1F C1F F3F 108(2) . .
F1F C1F F2F 127(3) . .
F3F C1F F2F 106(2) . .
F1F C1F S1F 108.3(18) . .
F3F C1F S1F 111(2) . .
F2F C1F S1F 95.9(17) . .
O2I S1I O3I 121(3) . .
O2I S1I O1I 113(2) . .
O3I S1I O1I 106(2) . .
O2I S1I C1I 115(2) . .
O3I S1I C1I 100.2(19) . .
O1I S1I C1I 98.6(17) . .
F2I C1I F1I 112(3) . .
F2I C1I F3I 108(3) . .
F1I C1I F3I 107(3) . .
F2I C1I S1I 113(2) . .
F1I C1I S1I 109(2) . .
F3I C1I S1I 109(2) . .
Zn1 O1W H1W 95(8) . .
Zn1 O1W H2W 133(8) . .
H1W O1W H2W 103(3) . .
C1S N1S Zn2 180.0 . .
N1S C1S C2S 180.0 . .
C1S C2S H2S1 109.5 . .
C1S C2S H2S2 109.5 . .
H2S1 C2S H2S2 109.5 . .
C1S C2S H2S3 109.5 . .
H2S1 C2S H2S3 109.5 . .
H2S2 C2S H2S3 109.5 . .
C1S C2S H2S1 109.472(9) . 2_665
H2S1 C2S H2S1 141.1 . 2_665
H2S2 C2S H2S1 56.2 . 2_665
H2S3 C2S H2S1 56.3 . 2_665
C1S C2S H2S1 109.472(4) . 3_655
H2S1 C2S H2S1 83.6 . 3_655
H2S2 C2S H2S1 28.2 . 3_655
H2S3 C2S H2S1 131.2 . 3_655
H2S1 C2S H2S1 83.6 2_665 3_655
C1S C2S H2S1 109.472(5) . 4_565
H2S1 C2S H2S1 83.6 . 4_565
H2S2 C2S H2S1 131.2 . 4_565
H2S3 C2S H2S1 28.2 . 4_565
H2S1 C2S H2S1 83.6 2_665 4_565
H2S1 C2S H2S1 141.1 3_655 4_565
C1S C2S H2S2 109.470(5) . 2_665
H2S1 C2S H2S2 56.2 . 2_665
H2S2 C2S H2S2 141.1 . 2_665
H2S3 C2S H2S2 56.3 . 2_665
H2S1 C2S H2S2 109.5 2_665 2_665
H2S1 C2S H2S2 131.2 3_655 2_665
H2S1 C2S H2S2 28.3 4_565 2_665
C1S C2S H2S2 109.470(9) . 3_655
H2S1 C2S H2S2 131.2 . 3_655
H2S2 C2S H2S2 83.6 . 3_655
H2S3 C2S H2S2 28.2 . 3_655
H2S1 C2S H2S2 28.3 2_665 3_655
H2S1 C2S H2S2 109.5 3_655 3_655
H2S1 C2S H2S2 56.2 4_565 3_655
H2S2 C2S H2S2 83.6 2_665 3_655
C1S C2S H2S2 109.470(6) . 4_565
H2S1 C2S H2S2 28.3 . 4_565
H2S2 C2S H2S2 83.6 . 4_565
H2S3 C2S H2S2 131.2 . 4_565
H2S1 C2S H2S2 131.2 2_665 4_565
H2S1 C2S H2S2 56.2 3_655 4_565
H2S1 C2S H2S2 109.5 4_565 4_565
H2S2 C2S H2S2 83.6 2_665 4_565
H2S2 C2S H2S2 141.1 3_655 4_565
C1S C2S H2S3 109.472(5) . 2_665
H2S1 C2S H2S3 56.2 . 2_665
H2S2 C2S H2S3 56.3 . 2_665
H2S3 C2S H2S3 141.1 . 2_665
H2S1 C2S H2S3 109.5 2_665 2_665
H2S1 C2S H2S3 28.3 3_655 2_665
H2S1 C2S H2S3 131.2 4_565 2_665
H2S2 C2S H2S3 109.5 2_665 2_665
H2S2 C2S H2S3 131.2 3_655 2_665
H2S2 C2S H2S3 28.2 4_565 2_665
C1S C2S H2S3 109.472(5) . 3_655
H2S1 C2S H2S3 28.3 . 3_655
H2S2 C2S H2S3 131.2 . 3_655
H2S3 C2S H2S3 83.6 . 3_655
H2S1 C2S H2S3 131.2 2_665 3_655
H2S1 C2S H2S3 109.5 3_655 3_655
H2S1 C2S H2S3 56.2 4_565 3_655
H2S2 C2S H2S3 28.2 2_665 3_655
H2S2 C2S H2S3 109.5 3_655 3_655
H2S2 C2S H2S3 56.3 4_565 3_655
H2S3 C2S H2S3 83.6 2_665 3_655
C1S C2S H2S3 109.472(7) . 4_565
H2S1 C2S H2S3 131.2 . 4_565
H2S2 C2S H2S3 28.2 . 4_565
H2S3 C2S H2S3 83.6 . 4_565
H2S1 C2S H2S3 28.3 2_665 4_565
H2S1 C2S H2S3 56.2 3_655 4_565
H2S1 C2S H2S3 109.5 4_565 4_565
H2S2 C2S H2S3 131.2 2_665 4_565
H2S2 C2S H2S3 56.3 3_655 4_565
H2S2 C2S H2S3 109.5 4_565 4_565
H2S3 C2S H2S3 83.6 2_665 4_565
H2S3 C2S H2S3 141.1 3_655 4_565
C3S N2S Zn3 180.0 . .
N2S C3S C4S 180.0 . .
C3S C4S H4S1 109.5 . .
C3S C4S H4S2 109.5 . .
H4S1 C4S H4S2 109.5 . .
C3S C4S H4S3 109.5 . .
H4S1 C4S H4S3 109.5 . .
H4S2 C4S H4S3 109.5 . .
C3S C4S H4S1 109.464(8) . 2_665
H4S1 C4S H4S1 141.1 . 2_665
H4S2 C4S H4S1 56.3 . 2_665
H4S3 C4S H4S1 56.3 . 2_665
C3S C4S H4S1 109.464(5) . 3_655
H4S1 C4S H4S1 83.6 . 3_655
H4S2 C4S H4S1 131.2 . 3_655
H4S3 C4S H4S1 28.2 . 3_655
H4S1 C4S H4S1 83.6 2_665 3_655
C3S C4S H4S1 109.464(5) . 4_565
H4S1 C4S H4S1 83.6 . 4_565
H4S2 C4S H4S1 28.2 . 4_565
H4S3 C4S H4S1 131.2 . 4_565
H4S1 C4S H4S1 83.6 2_665 4_565
H4S1 C4S H4S1 141.1 3_655 4_565
C3S C4S H4S2 109.464(5) . 2_665
H4S1 C4S H4S2 56.3 . 2_665
H4S2 C4S H4S2 141.1 . 2_665
H4S3 C4S H4S2 56.3 . 2_665
H4S1 C4S H4S2 109.5 2_665 2_665
H4S1 C4S H4S2 28.2 3_655 2_665
H4S1 C4S H4S2 131.2 4_565 2_665
C3S C4S H4S2 109.464(5) . 3_655
H4S1 C4S H4S2 28.2 . 3_655
H4S2 C4S H4S2 83.6 . 3_655
H4S3 C4S H4S2 131.2 . 3_655
H4S1 C4S H4S2 131.2 2_665 3_655
H4S1 C4S H4S2 109.5 3_655 3_655
H4S1 C4S H4S2 56.3 4_565 3_655
H4S2 C4S H4S2 83.6 2_665 3_655
C3S C4S H4S2 109.464(6) . 4_565
H4S1 C4S H4S2 131.2 . 4_565
H4S2 C4S H4S2 83.6 . 4_565
H4S3 C4S H4S2 28.2 . 4_565
H4S1 C4S H4S2 28.2 2_665 4_565
H4S1 C4S H4S2 56.3 3_655 4_565
H4S1 C4S H4S2 109.5 4_565 4_565
H4S2 C4S H4S2 83.6 2_665 4_565
H4S2 C4S H4S2 141.1 3_655 4_565
C3S C4S H4S3 109.464(5) . 2_665
H4S1 C4S H4S3 56.3 . 2_665
H4S2 C4S H4S3 56.2 . 2_665
H4S3 C4S H4S3 141.1 . 2_665
H4S1 C4S H4S3 109.5 2_665 2_665
H4S1 C4S H4S3 131.2 3_655 2_665
H4S1 C4S H4S3 28.2 4_565 2_665
H4S2 C4S H4S3 109.5 2_665 2_665
H4S2 C4S H4S3 28.2 3_655 2_665
H4S2 C4S H4S3 131.2 4_565 2_665
C3S C4S H4S3 109.464(7) . 3_655
H4S1 C4S H4S3 131.2 . 3_655
H4S2 C4S H4S3 28.3 . 3_655
H4S3 C4S H4S3 83.6 . 3_655
H4S1 C4S H4S3 28.2 2_665 3_655
H4S1 C4S H4S3 109.5 3_655 3_655
H4S1 C4S H4S3 56.3 4_565 3_655
H4S2 C4S H4S3 131.2 2_665 3_655
H4S2 C4S H4S3 109.5 3_655 3_655
H4S2 C4S H4S3 56.3 4_565 3_655
H4S3 C4S H4S3 83.6 2_665 3_655
C3S C4S H4S3 109.464(6) . 4_565
H4S1 C4S H4S3 28.2 . 4_565
H4S2 C4S H4S3 131.2 . 4_565
H4S3 C4S H4S3 83.6 . 4_565
H4S1 C4S H4S3 131.2 2_665 4_565
H4S1 C4S H4S3 56.3 3_655 4_565
H4S1 C4S H4S3 109.5 4_565 4_565
H4S2 C4S H4S3 28.2 2_665 4_565
H4S2 C4S H4S3 56.3 3_655 4_565
H4S2 C4S H4S3 109.5 4_565 4_565
H4S3 C4S H4S3 83.6 2_665 4_565
H4S3 C4S H4S3 141.1 3_655 4_565
N3S C5S C6S 180.000(13) . .
C5S C6S H6S1 109.5 . .
C5S C6S H6S2 109.5 . .
H6S1 C6S H6S2 109.5 . .
C5S C6S H6S3 109.5 . .
H6S1 C6S H6S3 109.5 . .
H6S2 C6S H6S3 109.5 . .
C5S C6S H6S1 109.462(4) . 2_665
H6S1 C6S H6S1 141.1 . 2_665
H6S2 C6S H6S1 56.3 . 2_665
H6S3 C6S H6S1 56.3 . 2_665
C5S C6S H6S1 109.462(16) . 3_655
H6S1 C6S H6S1 83.6 . 3_655
H6S2 C6S H6S1 131.2 . 3_655
H6S3 C6S H6S1 28.2 . 3_655
H6S1 C6S H6S1 83.6 2_665 3_655
C5S C6S H6S1 109.462(8) . 4_565
H6S1 C6S H6S1 83.6 . 4_565
H6S2 C6S H6S1 28.3 . 4_565
H6S3 C6S H6S1 131.2 . 4_565
H6S1 C6S H6S1 83.6 2_665 4_565
H6S1 C6S H6S1 141.1 3_655 4_565
C5S C6S H6S2 109.463(12) . 2_665
H6S1 C6S H6S2 56.2 . 2_665
H6S2 C6S H6S2 141.1 . 2_665
H6S3 C6S H6S2 56.3 . 2_665
H6S1 C6S H6S2 109.5 2_665 2_665
H6S1 C6S H6S2 28.3 3_655 2_665
H6S1 C6S H6S2 131.2 4_565 2_665
C5S C6S H6S2 109.463(6) . 3_655
H6S1 C6S H6S2 28.3 . 3_655
H6S2 C6S H6S2 83.6 . 3_655
H6S3 C6S H6S2 131.2 . 3_655
H6S1 C6S H6S2 131.2 2_665 3_655
H6S1 C6S H6S2 109.5 3_655 3_655
H6S1 C6S H6S2 56.2 4_565 3_655
H6S2 C6S H6S2 83.6 2_665 3_655
C5S C6S H6S2 109.463(7) . 4_565
H6S1 C6S H6S2 131.2 . 4_565
H6S2 C6S H6S2 83.6 . 4_565
H6S3 C6S H6S2 28.2 . 4_565
H6S1 C6S H6S2 28.3 2_665 4_565
H6S1 C6S H6S2 56.2 3_655 4_565
H6S1 C6S H6S2 109.5 4_565 4_565
H6S2 C6S H6S2 83.6 2_665 4_565
H6S2 C6S H6S2 141.1 3_655 4_565
C5S C6S H6S3 109.466(7) . 2_665
H6S1 C6S H6S3 56.3 . 2_665
H6S2 C6S H6S3 56.3 . 2_665
H6S3 C6S H6S3 141.1 . 2_665
H6S1 C6S H6S3 109.5 2_665 2_665
H6S1 C6S H6S3 131.2 3_655 2_665
H6S1 C6S H6S3 28.2 4_565 2_665
H6S2 C6S H6S3 109.5 2_665 2_665
H6S2 C6S H6S3 28.2 3_655 2_665
H6S2 C6S H6S3 131.2 4_565 2_665
C5S C6S H6S3 109.466(5) . 3_655
H6S1 C6S H6S3 131.2 . 3_655
H6S2 C6S H6S3 28.2 . 3_655
H6S3 C6S H6S3 83.6 . 3_655
H6S1 C6S H6S3 28.2 2_665 3_655
H6S1 C6S H6S3 109.5 3_655 3_655
H6S1 C6S H6S3 56.3 4_565 3_655
H6S2 C6S H6S3 131.2 2_665 3_655
H6S2 C6S H6S3 109.5 3_655 3_655
H6S2 C6S H6S3 56.3 4_565 3_655
H6S3 C6S H6S3 83.6 2_665 3_655
C5S C6S H6S3 109.466(5) . 4_565
H6S1 C6S H6S3 28.2 . 4_565
H6S2 C6S H6S3 131.2 . 4_565
H6S3 C6S H6S3 83.6 . 4_565
H6S1 C6S H6S3 131.2 2_665 4_565
H6S1 C6S H6S3 56.3 3_655 4_565
H6S1 C6S H6S3 109.5 4_565 4_565
H6S2 C6S H6S3 28.2 2_665 4_565
H6S2 C6S H6S3 56.3 3_655 4_565
H6S2 C6S H6S3 109.5 4_565 4_565
H6S3 C6S H6S3 83.6 2_665 4_565
H6S3 C6S H6S3 141.1 3_655 4_565
C7S C8S H8S1 109.5 . .
C7S C8S H8S2 109.5 . .
H8S1 C8S H8S2 109.5 . .
C7S C8S H8S3 109.5 . .
H8S1 C8S H8S3 109.5 . .
H8S2 C8S H8S3 109.5 . .
N4S C7S C8S 175(4) . .
N5S C9S C10S 169(3) . .
C9S C10S H10A 110.6 . .
C9S C10S H10B 108.3 . .
H10A C10S H10B 109.5 . .
C9S C10S H10C 109.4 . .
H10A C10S H10C 109.5 . .
H10B C10S H10C 109.5 . .
N5A C9A C10A 155(4) . .
C9A C10A H10D 107.1 . .
C9A C10A H10E 114.7 . .
H10D C10A H10E 109.5 . .
C9A C10A H10F 106.5 . .
H10D C10A H10F 109.5 . .
H10E C10A H10F 109.5 . .
N5B C9B C10B 151(3) . .
C9B C10B H10G 109.5 . .
C9B C10B H10H 109.5 . .
H10G C10B H10H 109.5 . .
C9B C10B H10I 109.5 . .
H10G C10B H10I 109.5 . .
H10H C10B H10I 109.5 . .
N6S C11S C12S 157(4) . .
C11S C12S H12A 109.5 . .
C11S C12S H12B 109.5 . .
H12A C12S H12B 109.5 . .
C11S C12S H12C 109.5 . .
H12A C12S H12C 109.5 . .
H12B C12S H12C 109.5 . .
N6A C11A C12A 162(6) . .
C11A C12A H12D 109.3 . .
C11A C12A H12E 107.9 . .
H12D C12A H12E 109.5 . .
C11A C12A H12F 111.1 . .
H12D C12A H12F 109.5 . .
H12E C12A H12F 109.5 . .
C13S C14S H14A 109.5 . .
C13S C14S H14B 109.5 . .
H14A C14S H14B 109.5 . .
C13S C14S H14C 109.5 . .
H14A C14S H14C 109.5 . .
H14B C14S H14C 109.5 . .
N7S C13S C14S 165(4) . .
N8S C15S C16S 160(5) . .
C15S C16S H16A 109.5 . .
C15S C16S H16B 109.5 . .
H16A C16S H16B 109.5 . .
C15S C16S H16C 109.5 . .
H16A C16S H16C 109.5 . .
H16B C16S H16C 109.5 . .
N9S C17S C18S 156(5) . .
C17S C18S H18A 104.7 . .
C17S C18S H18B 108.4 . .
H18A C18S H18B 109.5 . .
C17S C18S H18C 115.1 . .
H18A C18S H18C 109.5 . .
H18B C18S H18C 109.5 . .

loop_
_geom_bond_atom_site_label_1
_geom_bond_atom_site_label_2
_geom_bond_distance
_geom_bond_site_symmetry_2
Co1 N5 2.107(6) .
Co1 N9 2.110(6) .
Co1 N3 2.123(6) 4_565
Co1 N4 2.144(5) 4_565
Co1 N6 2.145(6) .
Co1 N10 2.148(5) .
Co2 N11 2.110(5) .
Co2 N7 2.109(6) 3_655
Co2 N1 2.134(5) .
Co2 N2 2.140(5) .
Co2 N8 2.150(5) 3_655
Co2 N12 2.157(4) .
Zn1 N14 2.036(5) .
Zn1 N13 2.040(5) .
Zn1 N16 2.055(4) .
Zn1 N15 2.063(4) .
Zn1 O1W 2.249(5) .
Zn2 N18 2.054(4) 2_665
Zn2 N18 2.054(4) 4_565
Zn2 N18 2.054(4) 3_655
Zn2 N18 2.054(4) .
Zn2 N1S 2.318(16) .
Zn3 N17 2.052(5) .
Zn3 N17 2.052(5) 3_655
Zn3 N17 2.052(5) 4_565
Zn3 N17 2.052(5) 2_665
Zn3 N2S 2.261(18) .
N1 C1 1.339(8) .
N1 C5 1.353(8) .
N2 C6 1.281(7) .
N2 C7 1.427(6) .
N3 C13 1.327(10) .
N3 C17 1.355(11) .
N4 C18 1.242(8) .
N4 C19 1.443(7) .
N5 C29 1.337(9) .
N5 C25 1.340(8) .
N6 C30 1.255(9) .
N6 C31 1.445(7) .
N7 C37 1.340(9) .
N7 C41 1.359(10) .
N8 C42 1.278(7) .
N8 C43 1.440(7) .
N9 C49 1.342(9) .
N9 C53 1.345(9) .
N10 C54 1.263(8) .
N10 C55 1.426(7) .
N11 C65 1.319(8) .
N11 C61 1.342(8) .
N12 C66 1.256(7) .
N12 C67 1.437(6) .
N13 C77 1.374(7) .
N13 C74 1.387(7) .
N14 C82 1.369(7) .
N14 C79 1.392(7) .
N15 C84 1.377(7) .
N15 C87 1.382(7) .
N16 C92 1.374(6) .
N16 C89 1.378(7) .
N17 C94 1.380(8) .
N17 C97 1.381(7) .
N18 C102 1.365(6) .
N18 C99 1.375(6) .
C1 C2 1.416(10) .
C1 H1 0.9500 .
C2 C3 1.364(11) .
C2 H2 0.9500 .
C3 C4 1.358(10) .
C3 H3 0.9500 .
C4 C5 1.403(9) .
C4 H4 0.9500 .
C5 C6 1.446(8) .
C6 H6 0.9500 .
C7 C12 1.381(7) .
C7 C8 1.383(7) .
C8 C9 1.391(7) .
C8 H8 0.9500 .
C9 C10 1.401(8) .
C9 H9 0.9500 .
C10 C11 1.372(7) .
C10 C73 1.515(7) .
C11 C12 1.389(7) .
C11 H11 0.9500 .
C12 H12 0.9500 .
C13 C14 1.377(16) .
C13 H13 0.9500 .
C14 C15 1.32(2) .
C14 H14 0.9500 .
C15 C16 1.435(17) .
C15 H15 0.9500 .
C16 C17 1.347(12) .
C16 H16 0.9500 .
C17 C18 1.451(11) .
C18 H18 0.9500 .
C19 C24 1.367(8) .
C19 C20 1.382(8) .
C20 C21 1.385(8) .
C20 H20 0.9500 .
C21 C22 1.372(8) .
C21 H21 0.9500 .
C22 C23 1.374(8) .
C22 C78 1.501(8) .
C23 C24 1.393(9) .
C23 H23 0.9500 .
C24 H24 0.9500 .
C25 C26 1.411(12) .
C25 H25 0.9500 .
C26 C27 1.324(14) .
C26 H26 0.9500 .
C27 C28 1.371(13) .
C27 H27 0.9500 .
C28 C29 1.390(11) .
C28 H28 0.9500 .
C29 C30 1.474(10) .
C30 H30 0.9500 .
C31 C36 1.368(8) .
C31 C32 1.389(8) .
C32 C33 1.378(8) .
C32 H32 0.9500 .
C33 C34 1.390(8) .
C33 H33 0.9500 .
C34 C35 1.385(8) .
C34 C83 1.493(7) .
C35 C36 1.399(8) .
C35 H35 0.9500 .
C36 H36 0.9500 .
C37 C38 1.406(15) .
C37 H37 0.9500 .
C38 C39 1.343(17) .
C38 H38 0.9500 .
C39 C40 1.386(16) .
C39 H39 0.9500 .
C40 C41 1.372(11) .
C40 H40 0.9500 .
C41 C42 1.445(10) .
C42 H42 0.9500 .
C43 C48 1.362(8) .
C43 C44 1.392(7) .
C44 C45 1.378(7) .
C44 H44 0.9500 .
C45 C46 1.393(7) .
C45 H45 0.9500 .
C46 C47 1.382(7) .
C46 C88 1.472(8) .
C47 C48 1.371(8) .
C47 H47 0.9500 .
C48 H48 0.9500 .
C49 C50 1.369(12) .
C49 H49 0.9500 .
C50 C51 1.336(13) .
C50 H50 0.9500 .
C51 C52 1.402(11) .
C51 H51 0.9500 .
C52 C53 1.353(10) .
C52 H52 0.9500 .
C53 C54 1.462(9) .
C54 H54 0.9500 .
C55 C59 1.386(8) .
C55 C56 1.389(9) .
C56 C57 1.390(8) .
C56 H56 0.9500 .
C57 C58 1.399(8) .
C57 H57 0.9500 .
C58 C60 1.404(9) .
C58 C93 1.491(8) .
C59 C60 1.377(8) .
C59 H59 0.9500 .
C60 H60 0.9500 .
C61 C62 1.398(12) .
C61 H61 0.9500 .
C62 C63 1.383(13) .
C62 H62 0.9500 .
C63 C64 1.380(11) .
C63 H63 0.9500 .
C64 C65 1.400(10) .
C64 H64 0.9500 .
C65 C66 1.485(8) .
C66 H66 0.9500 .
C67 C68 1.369(7) .
C67 C72 1.380(7) .
C68 C69 1.392(7) .
C68 H68 0.9500 .
C69 C70 1.379(7) .
C69 H69 0.9500 .
C70 C71 1.366(7) .
C70 C98 1.513(6) .
C71 C72 1.397(7) .
C71 H71 0.9500 .
C72 H72 0.9500 .
C73 C74 1.376(8) .
C73 C92 1.410(7) .
C74 C75 1.453(8) .
C75 C76 1.332(8) .
C75 H75 0.9500 .
C76 C77 1.433(8) .
C76 H76 0.9500 .
C77 C78 1.405(8) .
C78 C79 1.397(8) .
C79 C80 1.433(8) .
C80 C81 1.349(8) .
C80 H80 0.9500 .
C81 C82 1.438(8) .
C81 H81 0.9500 .
C82 C83 1.422(8) .
C83 C84 1.377(8) .
C84 C85 1.442(8) .
C85 C86 1.346(8) .
C85 H85 0.9500 .
C86 C87 1.437(7) .
C86 H86 0.9500 .
C87 C88 1.411(7) .
C88 C89 1.412(7) .
C89 C90 1.438(7) .
C90 C91 1.345(7) .
C90 H90 0.9500 .
C91 C92 1.442(7) .
C91 H91 0.9500 .
C93 C97 1.392(8) 3_655
C93 C94 1.403(8) .
C94 C95 1.427(8) .
C95 C96 1.329(9) .
C95 H95 0.9500 .
C96 C97 1.439(9) .
C96 H96 0.9500 .
C98 C102 1.400(7) 3_655
C98 C99 1.412(7) .
C99 C100 1.432(7) .
C100 C101 1.344(7) .
C100 H100 0.9500 .
C101 C102 1.438(7) .
C101 H101 0.9500 .
C107 C108 1.3900 .
C107 C112 1.3900 .
C107 H107 0.9500 .
C108 C109 1.3900 .
C108 H108 0.9500 .
C109 C110 1.3900 .
C109 H109 0.9500 .
C110 C111 1.3900 .
C110 H110 0.9500 .
C111 C112 1.3900 .
C111 H111 0.9500 .
C112 H112 0.9500 .
C207 C208 1.3900 .
C207 C212 1.3900 .
C207 H207 0.9500 .
C208 C209 1.3900 .
C208 H208 0.9500 .
C209 C210 1.3900 .
C209 H209 0.9500 .
C210 C211 1.3900 .
C210 H210 0.9500 .
C211 C212 1.3900 .
C211 H211 0.9500 .
C212 H212 0.9500 .
C113 C114 1.3900 .
C113 C118 1.3900 .
C113 H113 0.9500 .
C114 C115 1.3900 .
C114 H114 0.9500 .
C115 C116 1.3900 .
C115 H115 0.9500 .
C116 C117 1.3900 .
C116 H116 0.9500 .
C117 C118 1.3900 .
C117 H117 0.9500 .
C118 H118 0.9500 .
C119 C120 1.3900 .
C119 C124 1.3900 .
C119 H119 0.9500 .
C120 C121 1.3900 .
C120 H120 0.9500 .
C121 C122 1.3900 .
C121 H121 0.9500 .
C122 C123 1.3900 .
C122 H122 0.9500 .
C123 C124 1.3900 .
C123 H123 0.9500 .
C124 H124 0.9500 .
C220 C221 1.3900 .
C220 C219 1.3900 .
C220 H220 0.9500 .
C221 C222 1.3900 .
C221 H221 0.9500 .
C222 C223 1.3900 .
C222 H222 0.9500 .
C223 C224 1.3900 .
C223 H223 0.9500 .
C224 C219 1.3900 .
C224 H224 0.9500 .
C219 H219 0.9500 .
C319 C320 1.3900 .
C319 C324 1.3900 .
C319 H319 0.9500 .
C320 C321 1.3900 .
C320 H320 0.9500 .
C321 C322 1.3900 .
C321 H321 0.9500 .
C322 C323 1.3900 .
C322 H322 0.9500 .
C323 C324 1.3900 .
C323 H323 0.9500 .
C324 H324 0.9500 .
C125 C126 1.3900 .
C125 C130 1.3900 .
C125 H125 0.9500 .
C126 C127 1.3900 .
C126 H126 0.9500 .
C127 C128 1.3900 .
C127 H127 0.9500 .
C128 C129 1.3900 .
C128 H128 0.9500 .
C129 C130 1.3900 .
C129 H129 0.9500 .
C130 H130 0.9500 .
C131 C132 1.3900 .
C131 C136 1.3900 .
C131 H131 0.9500 .
C132 C133 1.3900 .
C132 H132 0.9500 .
C133 C134 1.3900 .
C133 H133 0.9500 .
C134 C135 1.3900 .
C134 H134 0.9500 .
C135 C136 1.3900 .
C135 H135 0.9500 .
C136 H136 0.9500 .
C137 C138 1.32(2) .
C137 C139 1.36(2) .
C137 H137 0.9500 .
C138 C138 1.20(3) 2_655
C138 H138 0.9500 .
C139 C139 1.36(3) 2_655
C139 H139 0.9500 .
S1A O2A 1.40(2) .
S1A O3A 1.42(2) .
S1A O1A 1.474(19) .
S1A C1A 1.97(2) .
C1A F2A 1.298(16) .
C1A F3A 1.309(17) .
C1A F1A 1.319(17) .
S1H O2H 1.37(2) .
S1H O1H 1.466(19) .
S1H O3H 1.467(19) .
S1H C1H 2.07(2) .
C1H F2H 1.298(17) .
C1H F3H 1.320(17) .
C1H F1H 1.348(17) .
S1M O1M 1.34(2) .
S1M O3M 1.43(3) .
S1M O2M 1.48(2) .
S1M C1M 2.01(2) .
C1M F2M 1.315(19) .
C1M F1M 1.321(19) .
C1M F3M 1.329(19) .
S1B O2B 1.368(17) .
S1B O3B 1.466(18) .
S1B O1B 1.427(17) .
S1B C1B 2.007(19) .
F2B C1B 1.329(18) .
F1B C1B 1.296(18) .
C1B F3B 1.317(18) .
S1G O2G 1.38(2) .
S1G O3G 1.43(3) .
S1G O1G 1.45(3) .
S1G C1G 2.12(2) .
C1G F2G 1.299(19) .
C1G F1G 1.308(19) .
C1G F3G 1.32(2) .
S1J O1J 1.38(2) .
S1J O2J 1.41(2) .
S1J O3J 1.45(2) .
S1J C1J 2.05(2) .
C1J F1J 1.306(18) .
C1J F3J 1.331(19) .
C1J F2J 1.336(18) .
S1N O2N 1.44(3) .
S1N O3N 1.42(2) .
S1N O1N 1.40(2) .
S1N C1N 2.06(2) .
F2N C1N 1.31(2) .
C1N F3N 1.325(19) .
C1N F1N 1.32(2) .
S1P O2P 1.374(19) .
S1P O3P 1.447(19) .
S1P O1P 1.512(19) .
S1P C1P 1.994(19) .
C1P F3P 1.292(18) .
C1P F2P 1.319(17) .
C1P F1P 1.333(18) .
S1D O2D 1.398(15) .
S1D O1D 1.455(18) .
S1D O3D 1.482(17) .
S1D C1D 1.994(19) .
C1D F2D 1.247(17) .
C1D F3D 1.292(17) .
C1D F1D 1.325(18) .
S1E O3E 1.33(2) .
S1E O1E 1.42(2) .
S1E O2E 1.48(2) .
S1E C1E 2.11(2) .
C1E F3E 1.310(19) .
C1E F1E 1.329(19) .
C1E F2E 1.337(19) .
S1K O1K 1.34(2) .
S1K O3K 1.36(2) .
S1K O2K 1.64(2) .
S1K C1K 2.08(2) .
C1K F1K 1.318(19) .
C1K F3K 1.321(19) .
C1K F2K 1.334(19) .
S1L O3L 1.42(3) .
S1L O2L 1.43(3) .
S1L O1L 1.43(3) .
S1L C1L 2.08(2) .
C1L F2L 1.33(2) .
C1L F1L 1.335(19) .
C1L F3L 1.336(19) .
S1C O2C 1.393(17) .
S1C O3C 1.40(2) .
S1C O1C 1.42(2) .
S1C C1C 2.01(2) .
C1C F2C 1.284(18) .
C1C F1C 1.323(18) .
C1C F3C 1.342(19) .
S1F O2F 1.383(19) .
S1F O3F 1.43(2) .
S1F O1F 1.43(2) .
S1F C1F 2.04(2) .
F1F C1F 1.294(18) .
C1F F3F 1.307(19) .
C1F F2F 1.328(18) .
S1I O2I 1.31(2) .
S1I O3I 1.44(2) .
S1I O1I 1.53(2) .
S1I C1I 2.03(2) .
C1I F2I 1.313(19) .
C1I F1I 1.318(19) .
C1I F3I 1.336(19) .
O1W H1W 0.846(10) .
O1W H2W 0.846(10) .
N1S C1S 1.18(2) .
C1S C2S 1.44(3) .
C2S H2S1 0.9800 .
C2S H2S2 0.9800 .
C2S H2S3 0.9800 .
C2S H2S1 0.9799 2_665
C2S H2S1 0.9799 3_655
C2S H2S1 0.9799 4_565
C2S H2S2 0.9800 2_665
C2S H2S2 0.9800 3_655
C2S H2S2 0.9800 4_565
C2S H2S3 0.9799 2_665
C2S H2S3 0.9799 3_655
C2S H2S3 0.9799 4_565
N2S C3S 1.16(2) .
C3S C4S 1.47(3) .
C4S H4S1 0.9800 .
C4S H4S2 0.9800 .
C4S H4S3 0.9800 .
C4S H4S1 0.9801 2_665
C4S H4S1 0.9801 3_655
C4S H4S1 0.9801 4_565
C4S H4S2 0.9801 2_665
C4S H4S2 0.9801 3_655
C4S H4S2 0.9801 4_565
C4S H4S3 0.9801 2_665
C4S H4S3 0.9801 3_655
C4S H4S3 0.9801 4_565
N3S C5S 1.158(17) .
C5S C6S 1.452(17) .
C6S H6S1 0.9800 .
C6S H6S2 0.9800 .
C6S H6S3 0.9800 .
C6S H6S1 0.9800 2_665
C6S H6S1 0.9800 3_655
C6S H6S1 0.9800 4_565
C6S H6S2 0.9799 2_665
C6S H6S2 0.9799 3_655
C6S H6S2 0.9799 4_565
C6S H6S3 0.9798 2_665
C6S H6S3 0.9798 3_655
C6S H6S3 0.9798 4_565
N4S C7S 1.157(16) .
C8S C7S 1.448(16) .
C8S H8S1 0.9800 .
C8S H8S2 0.9800 .
C8S H8S3 0.9800 .
N5S C9S 1.157(15) .
C9S C10S 1.462(16) .
C10S H10A 0.9800 .
C10S H10B 0.9800 .
C10S H10C 0.9800 .
N5A C9A 1.195(18) .
C9A C10A 1.489(18) .
C10A H10D 0.9801 .
C10A H10E 0.9800 .
C10A H10F 0.9800 .
C9B N5B 1.172(16) .
C9B C10B 1.493(17) .
C10B H10G 0.9800 .
C10B H10H 0.9800 .
C10B H10I 0.9800 .
C11S N6S 1.163(17) .
C11S C12S 1.491(17) .
C12S H12A 0.9800 .
C12S H12B 0.9800 .
C12S H12C 0.9800 .
N6A C11A 1.182(18) .
C11A C12A 1.448(18) .
C12A H12D 0.9800 .
C12A H12E 0.9800 .
C12A H12F 0.9801 .
N7S C13S 1.143(16) .
C14S C13S 1.466(17) .
C14S H14A 0.9800 .
C14S H14B 0.9800 .
C14S H14C 0.9800 .
C15S N8S 1.168(17) .
C15S C16S 1.480(18) .
C16S H16A 0.9800 .
C16S H16B 0.9800 .
C16S H16C 0.9800 .
C17S N9S 1.175(18) .
C17S C18S 1.481(18) .
C18S H18A 0.9801 .
C18S H18B 0.9800 .
C18S H18C 0.9800 .

loop_
_geom_torsion_atom_site_label_1
_geom_torsion_atom_site_label_2
_geom_torsion_atom_site_label_3
_geom_torsion_atom_site_label_4
_geom_torsion
_geom_torsion_site_symmetry_1
_geom_torsion_site_symmetry_4
C5 N1 C1 C2 1.7(11) . .
Co2 N1 C1 C2 -172.0(6) . .
N1 C1 C2 C3 -1.6(13) . .
C1 C2 C3 C4 1.0(15) . .
C2 C3 C4 C5 -0.5(14) . .
C1 N1 C5 C4 -1.2(10) . .
Co2 N1 C5 C4 173.4(6) . .
C1 N1 C5 C6 178.9(6) . .
Co2 N1 C5 C6 -6.4(7) . .
C3 C4 C5 N1 0.7(12) . .
C3 C4 C5 C6 -179.5(8) . .
C7 N2 C6 C5 176.5(5) . .
Co2 N2 C6 C5 5.4(7) . .
N1 C5 C6 N2 0.7(9) . .
C4 C5 C6 N2 -179.1(6) . .
C6 N2 C7 C12 -65.0(7) . .
Co2 N2 C7 C12 104.4(5) . .
C6 N2 C7 C8 116.0(6) . .
Co2 N2 C7 C8 -74.6(6) . .
C12 C7 C8 C9 1.7(8) . .
N2 C7 C8 C9 -179.4(5) . .
C7 C8 C9 C10 -0.5(8) . .
C8 C9 C10 C11 -1.0(8) . .
C8 C9 C10 C73 177.3(5) . .
C9 C10 C11 C12 1.4(8) . .
C73 C10 C11 C12 -176.9(5) . .
C8 C7 C12 C11 -1.3(8) . .
N2 C7 C12 C11 179.7(5) . .
C10 C11 C12 C7 -0.3(8) . .
C17 N3 C13 C14 -4.9(16) . .
Co1 N3 C13 C14 177.7(10) 3_655 .
N3 C13 C14 C15 8(2) . .
C13 C14 C15 C16 -5(3) . .
C14 C15 C16 C17 0(2) . .
C15 C16 C17 N3 3.0(17) . .
C15 C16 C17 C18 -177.2(11) . .
C13 N3 C17 C16 -0.4(14) . .
Co1 N3 C17 C16 177.3(8) 3_655 .
C13 N3 C17 C18 179.8(8) . .
Co1 N3 C17 C18 -2.5(9) 3_655 .
C19 N4 C18 C17 178.8(6) . .
Co1 N4 C18 C17 1.5(9) 3_655 .
C16 C17 C18 N4 -179.2(9) . .
N3 C17 C18 N4 0.7(11) . .
C18 N4 C19 C24 105.0(7) . .
Co1 N4 C19 C24 -78.0(6) 3_655 .
C18 N4 C19 C20 -77.2(8) . .
Co1 N4 C19 C20 99.7(6) 3_655 .
C24 C19 C20 C21 -0.8(9) . .
N4 C19 C20 C21 -178.5(5) . .
C19 C20 C21 C22 -0.4(9) . .
C20 C21 C22 C23 1.1(9) . .
C20 C21 C22 C78 -177.6(5) . .
C21 C22 C23 C24 -0.6(9) . .
C78 C22 C23 C24 178.1(5) . .
C20 C19 C24 C23 1.2(9) . .
N4 C19 C24 C23 178.9(5) . .
C22 C23 C24 C19 -0.5(9) . .
C29 N5 C25 C26 0.0(11) . .
Co1 N5 C25 C26 -174.2(6) . .
N5 C25 C26 C27 1.5(16) . .
C25 C26 C27 C28 -1.6(18) . .
C26 C27 C28 C29 0.3(17) . .
C25 N5 C29 C28 -1.4(12) . .
Co1 N5 C29 C28 173.6(7) . .
C25 N5 C29 C30 -177.4(6) . .
Co1 N5 C29 C30 -2.4(8) . .
C27 C28 C29 N5 1.3(15) . .
C27 C28 C29 C30 177.0(9) . .
C31 N6 C30 C29 176.6(6) . .
Co1 N6 C30 C29 2.6(8) . .
N5 C29 C30 N6 -0.2(10) . .
C28 C29 C30 N6 -176.3(8) . .
C30 N6 C31 C36 -75.7(8) . .
Co1 N6 C31 C36 97.0(6) . .
C30 N6 C31 C32 107.9(7) . .
Co1 N6 C31 C32 -79.3(7) . .
C36 C31 C32 C33 1.5(10) . .
N6 C31 C32 C33 177.8(6) . .
C31 C32 C33 C34 -0.4(11) . .
C32 C33 C34 C35 -0.1(10) . .
C32 C33 C34 C83 177.5(6) . .
C33 C34 C35 C36 -0.5(9) . .
C83 C34 C35 C36 -178.0(5) . .
C32 C31 C36 C35 -2.0(9) . .
N6 C31 C36 C35 -178.4(5) . .
C34 C35 C36 C31 1.5(9) . .
C41 N7 C37 C38 0.4(13) . .
Co2 N7 C37 C38 179.1(8) 4_565 .
N7 C37 C38 C39 0(2) . .
C37 C38 C39 C40 -5(2) . .
C38 C39 C40 C41 8(2) . .
C37 N7 C41 C40 3.3(12) . .
Co2 N7 C41 C40 -175.6(8) 4_565 .
C37 N7 C41 C42 176.7(7) . .
Co2 N7 C41 C42 -2.2(8) 4_565 .
C39 C40 C41 N7 -7.7(17) . .
C39 C40 C41 C42 179.3(11) . .
C43 N8 C42 C41 -178.0(6) . .
Co2 N8 C42 C41 3.9(8) 4_565 .
N7 C41 C42 N8 -1.3(10) . .
C40 C41 C42 N8 172.0(9) . .
C42 N8 C43 C48 102.3(6) . .
Co2 N8 C43 C48 -79.8(6) 4_565 .
C42 N8 C43 C44 -80.6(6) . .
Co2 N8 C43 C44 97.2(5) 4_565 .
C48 C43 C44 C45 -1.4(8) . .
N8 C43 C44 C45 -178.4(5) . .
C43 C44 C45 C46 0.0(8) . .
C44 C45 C46 C47 1.2(7) . .
C44 C45 C46 C88 -178.6(5) . .
C45 C46 C47 C48 -1.0(8) . .
C88 C46 C47 C48 178.7(5) . .
C44 C43 C48 C47 1.5(8) . .
N8 C43 C48 C47 178.6(5) . .
C46 C47 C48 C43 -0.3(9) . .
C53 N9 C49 C50 0.9(14) . .
Co1 N9 C49 C50 -173.2(8) . .
N9 C49 C50 C51 0.9(18) . .
C49 C50 C51 C52 -1.5(18) . .
C50 C51 C52 C53 0.2(16) . .
C49 N9 C53 C52 -2.3(12) . .
Co1 N9 C53 C52 172.7(7) . .
C49 N9 C53 C54 179.7(7) . .
Co1 N9 C53 C54 -5.3(8) . .
C51 C52 C53 N9 1.7(13) . .
C51 C52 C53 C54 179.6(8) . .
C55 N10 C54 C53 179.2(6) . .
Co1 N10 C54 C53 8.0(7) . .
N9 C53 C54 N10 -2.0(9) . .
C52 C53 C54 N10 -180.0(7) . .
C54 N10 C55 C59 -67.0(8) . .
Co1 N10 C55 C59 102.7(6) . .
C54 N10 C55 C56 116.2(7) . .
Co1 N10 C55 C56 -74.1(7) . .
C59 C55 C56 C57 0.8(9) . .
N10 C55 C56 C57 177.6(6) . .
C55 C56 C57 C58 0.5(9) . .
C56 C57 C58 C60 -1.1(9) . .
C56 C57 C58 C93 178.6(6) . .
C56 C55 C59 C60 -1.5(10) . .
N10 C55 C59 C60 -178.4(6) . .
C55 C59 C60 C58 0.9(10) . .
C57 C58 C60 C59 0.4(9) . .
C93 C58 C60 C59 -179.3(6) . .
C65 N11 C61 C62 -0.6(13) . .
Co2 N11 C61 C62 178.9(7) . .
N11 C61 C62 C63 2.7(16) . .
C61 C62 C63 C64 -1.7(18) . .
C62 C63 C64 C65 -1.1(17) . .
C61 N11 C65 C64 -2.4(12) . .
Co2 N11 C65 C64 178.0(7) . .
C61 N11 C65 C66 179.4(7) . .
Co2 N11 C65 C66 -0.2(8) . .
C63 C64 C65 N11 3.3(14) . .
C63 C64 C65 C66 -178.6(9) . .
C67 N12 C66 C65 178.1(5) . .
Co2 N12 C66 C65 2.4(7) . .
N11 C65 C66 N12 -1.6(10) . .
C64 C65 C66 N12 -179.9(7) . .
C66 N12 C67 C68 -74.8(7) . .
Co2 N12 C67 C68 100.2(5) . .
C66 N12 C67 C72 108.4(6) . .
Co2 N12 C67 C72 -76.6(6) . .
C72 C67 C68 C69 -1.3(8) . .
N12 C67 C68 C69 -178.1(5) . .
C67 C68 C69 C70 -0.9(8) . .
C68 C69 C70 C71 2.4(7) . .
C68 C69 C70 C98 -177.8(5) . .
C69 C70 C71 C72 -1.7(8) . .
C98 C70 C71 C72 178.4(5) . .
C68 C67 C72 C71 2.0(8) . .
N12 C67 C72 C71 178.7(5) . .
C70 C71 C72 C67 -0.4(8) . .
C11 C10 C73 C74 62.5(7) . .
C9 C10 C73 C74 -115.8(6) . .
C11 C10 C73 C92 -119.0(6) . .
C9 C10 C73 C92 62.6(6) . .
C92 C73 C74 N13 -1.0(9) . .
C10 C73 C74 N13 177.3(5) . .
C92 C73 C74 C75 -179.7(6) . .
C10 C73 C74 C75 -1.4(8) . .
C77 N13 C74 C73 -177.6(5) . .
Zn1 N13 C74 C73 -8.1(8) . .
C77 N13 C74 C75 1.3(6) . .
Zn1 N13 C74 C75 170.8(4) . .
C73 C74 C75 C76 177.7(6) . .
N13 C74 C75 C76 -1.2(7) . .
C74 C75 C76 C77 0.6(8) . .
C74 N13 C77 C78 -180.0(5) . .
Zn1 N13 C77 C78 10.3(8) . .
C74 N13 C77 C76 -0.9(6) . .
Zn1 N13 C77 C76 -170.7(4) . .
C75 C76 C77 N13 0.2(7) . .
C75 C76 C77 C78 179.2(6) . .
N13 C77 C78 C79 0.6(9) . .
C76 C77 C78 C79 -178.2(6) . .
N13 C77 C78 C22 -177.0(5) . .
C76 C77 C78 C22 4.2(9) . .
C21 C22 C78 C79 68.0(7) . .
C23 C22 C78 C79 -110.7(6) . .
C21 C22 C78 C77 -114.2(6) . .
C23 C22 C78 C77 67.1(7) . .
C82 N14 C79 C78 -177.0(5) . .
Zn1 N14 C79 C78 -5.8(8) . .
C82 N14 C79 C80 1.4(6) . .
Zn1 N14 C79 C80 172.5(4) . .
C77 C78 C79 N14 -3.1(9) . .
C22 C78 C79 N14 174.6(5) . .
C77 C78 C79 C80 178.8(6) . .
C22 C78 C79 C80 -3.5(8) . .
N14 C79 C80 C81 -1.0(7) . .
C78 C79 C80 C81 177.3(6) . .
C79 C80 C81 C82 0.3(7) . .
C79 N14 C82 C83 177.9(5) . .
Zn1 N14 C82 C83 7.0(7) . .
C79 N14 C82 C81 -1.2(6) . .
Zn1 N14 C82 C81 -172.1(4) . .
C80 C81 C82 N14 0.6(7) . .
C80 C81 C82 C83 -178.6(5) . .
N14 C82 C83 C84 1.8(9) . .
C81 C82 C83 C84 -179.1(5) . .
N14 C82 C83 C34 -177.4(5) . .
C81 C82 C83 C34 1.6(8) . .
C35 C34 C83 C84 69.6(7) . .
C33 C34 C83 C84 -107.8(7) . .
C35 C34 C83 C82 -111.1(6) . .
C33 C34 C83 C82 71.5(7) . .
C82 C83 C84 N15 -2.8(9) . .
C34 C83 C84 N15 176.4(5) . .
C82 C83 C84 C85 -180.0(5) . .
C34 C83 C84 C85 -0.7(8) . .
C87 N15 C84 C83 -177.9(5) . .
Zn1 N15 C84 C83 -5.0(7) . .
C87 N15 C84 C85 -0.3(5) . .
Zn1 N15 C84 C85 172.6(3) . .
C83 C84 C85 C86 178.2(5) . .
N15 C84 C85 C86 0.6(6) . .
C84 C85 C86 C87 -0.6(6) . .
C84 N15 C87 C88 -177.3(5) . .
Zn1 N15 C87 C88 9.8(7) . .
C84 N15 C87 C86 -0.1(5) . .
Zn1 N15 C87 C86 -173.0(3) . .
C85 C86 C87 N15 0.4(6) . .
C85 C86 C87 C88 177.7(5) . .
N15 C87 C88 C89 -0.4(8) . .
C86 C87 C88 C89 -177.2(5) . .
N15 C87 C88 C46 -179.2(4) . .
C86 C87 C88 C46 4.0(7) . .
C47 C46 C88 C87 66.5(7) . .
C45 C46 C88 C87 -113.8(5) . .
C47 C46 C88 C89 -112.4(6) . .
C45 C46 C88 C89 67.3(6) . .
C92 N16 C89 C88 -177.8(4) . .
Zn1 N16 C89 C88 -0.2(7) . .
C92 N16 C89 C90 0.0(5) . .
Zn1 N16 C89 C90 177.6(3) . .
C87 C88 C89 N16 -4.8(8) . .
C46 C88 C89 N16 174.0(4) . .
C87 C88 C89 C90 177.7(5) . .
C46 C88 C89 C90 -3.5(7) . .
N16 C89 C90 C91 0.1(5) . .
C88 C89 C90 C91 177.9(4) . .
C89 C90 C91 C92 -0.2(5) . .
C89 N16 C92 C73 -179.7(5) . .
Zn1 N16 C92 C73 2.7(7) . .
C89 N16 C92 C91 -0.1(5) . .
Zn1 N16 C92 C91 -177.8(3) . .
C74 C73 C92 N16 3.8(8) . .
C10 C73 C92 N16 -174.5(4) . .
C74 C73 C92 C91 -175.7(5) . .
C10 C73 C92 C91 6.0(7) . .
C90 C91 C92 N16 0.2(5) . .
C90 C91 C92 C73 179.7(5) . .
C57 C58 C93 C97 -114.4(7) . 3_655
C60 C58 C93 C97 65.3(8) . 3_655
C57 C58 C93 C94 64.0(9) . .
C60 C58 C93 C94 -116.3(7) . .
C97 N17 C94 C93 179.7(6) . .
Zn3 N17 C94 C93 -3.1(10) . .
C97 N17 C94 C95 -1.3(7) . .
Zn3 N17 C94 C95 176.0(4) . .
C97 C93 C94 N17 -1.0(11) 3_655 .
C58 C93 C94 N17 -179.3(6) . .
C97 C93 C94 C95 -179.9(7) 3_655 .
C58 C93 C94 C95 1.8(10) . .
N17 C94 C95 C96 1.2(8) . .
C93 C94 C95 C96 -179.8(7) . .
C94 C95 C96 C97 -0.6(8) . .
C94 N17 C97 C93 -177.1(6) . 4_565
Zn3 N17 C97 C93 5.7(9) . 4_565
C94 N17 C97 C96 0.9(7) . .
Zn3 N17 C97 C96 -176.3(4) . .
C95 C96 C97 N17 -0.2(8) . .
C95 C96 C97 C93 177.8(7) . 4_565
C71 C70 C98 C102 62.7(7) . 3_655
C69 C70 C98 C102 -117.1(6) . 3_655
C71 C70 C98 C99 -116.7(6) . .
C69 C70 C98 C99 63.5(7) . .
C102 N18 C99 C98 -177.2(5) . .
Zn2 N18 C99 C98 6.1(8) . .
C102 N18 C99 C100 -0.2(6) . .
Zn2 N18 C99 C100 -176.9(4) . .
C102 C98 C99 N18 -1.9(9) 3_655 .
C70 C98 C99 N18 177.5(5) . .
C102 C98 C99 C100 -178.4(6) 3_655 .
C70 C98 C99 C100 0.9(8) . .
N18 C99 C100 C101 1.1(7) . .
C98 C99 C100 C101 178.0(6) . .
C99 C100 C101 C102 -1.4(7) . .
C99 N18 C102 C98 179.1(5) . 4_565
Zn2 N18 C102 C98 -4.1(8) . 4_565
C99 N18 C102 C101 -0.7(6) . .
Zn2 N18 C102 C101 176.0(4) . .
C100 C101 C102 N18 1.4(7) . .
C100 C101 C102 C98 -178.4(6) . 4_565
C112 C107 C108 C109 0.0 . .
C107 C108 C109 C110 0.0 . .
C108 C109 C110 C111 0.0 . .
C109 C110 C111 C112 0.0 . .
C110 C111 C112 C107 0.0 . .
C108 C107 C112 C111 0.0 . .
C212 C207 C208 C209 0.0 . .
C207 C208 C209 C210 0.0 . .
C208 C209 C210 C211 0.0 . .
C209 C210 C211 C212 0.0 . .
C210 C211 C212 C207 0.0 . .
C208 C207 C212 C211 0.0 . .
C118 C113 C114 C115 0.0 . .
C113 C114 C115 C116 0.0 . .
C114 C115 C116 C117 0.0 . .
C115 C116 C117 C118 0.0 . .
C116 C117 C118 C113 0.0 . .
C114 C113 C118 C117 0.0 . .
C124 C119 C120 C121 0.0 . .
C119 C120 C121 C122 0.0 . .
C120 C121 C122 C123 0.0 . .
C121 C122 C123 C124 0.0 . .
C122 C123 C124 C119 0.0 . .
C120 C119 C124 C123 0.0 . .
C219 C220 C221 C222 0.0 . .
C220 C221 C222 C223 0.0 . .
C221 C222 C223 C224 0.0 . .
C222 C223 C224 C219 0.0 . .
C223 C224 C219 C220 0.0 . .
C221 C220 C219 C224 0.0 . .
C324 C319 C320 C321 0.0 . .
C319 C320 C321 C322 0.0 . .
C320 C321 C322 C323 0.0 . .
C321 C322 C323 C324 0.0 . .
C322 C323 C324 C319 0.0 . .
C320 C319 C324 C323 0.0 . .
C130 C125 C126 C127 0.0 . .
C125 C126 C127 C128 0.0 . .
C126 C127 C128 C129 0.0 . .
C127 C128 C129 C130 0.0 . .
C128 C129 C130 C125 0.0 . .
C126 C125 C130 C129 0.0 . .
C136 C131 C132 C133 0.0 . .
C131 C132 C133 C134 0.0 . .
C132 C133 C134 C135 0.0 . .
C133 C134 C135 C136 0.0 . .
C134 C135 C136 C131 0.0 . .
C132 C131 C136 C135 0.0 . .
C139 C137 C138 C138 -2(3) . 2_655
C138 C137 C139 C139 4(2) . 2_655
